data_4133995
loop_
_publ_author_name
'Wang, Li-Juan'
'Li, Xin'
'Bai, Sha'
'Wang, Yaoyu'
'Han, Ying-Feng'

_publ_section_title
;
 Self-Assembly, Structural Transformation and Guest-Binding Properties of
 Supramolecular Assemblies with Triangular Metal-Metal Bonded Units.
;
_journal_name_full 'Journal of the American Chemical Society'
_journal_paper_doi 10.1021/jacs.9b12309
_journal_year 2020
_chemical_formula_moiety 'C126 H154 B4 F16 N14 O7 Pt6 S6'
_chemical_formula_sum 'C126 H154 B4 F16 N14 O7 Pt6 S6'
_chemical_formula_weight 3686.72
_space_group_crystal_system triclinic
_space_group_IT_number 2
_space_group_name_Hall '-P 1'
_space_group_name_H-M_alt 'P -1'
_atom_sites_solution_hydrogens geom
_audit_creation_date 2019-11-04
_audit_creation_method
;
Olex2 1.2
(compiled 2018.05.29 svn.r3508 for OlexSys, GUI svn.r5506)
;
_cell_angle_alpha 91.662(2)
_cell_angle_beta 93.669(3)
_cell_angle_gamma 106.756(2)
_cell_formula_units_Z 2
_cell_length_a 16.6090(13)
_cell_length_b 18.7796(15)
_cell_length_c 23.567(2)
_cell_measurement_reflns_used 9029
_cell_measurement_temperature 185(2)
_cell_measurement_theta_max 25.35
_cell_measurement_theta_min 2.39
_cell_volume 7015.6(10)
_computing_molecular_graphics 'Olex2 (Dolomanov et al., 2009)'
_computing_publication_material 'Olex2 (Dolomanov et al., 2009)'
_computing_structure_refinement 'ShelXL (Sheldrick, 2015)'
_diffrn_ambient_temperature 185.01
_diffrn_measured_fraction_theta_full 0.992
_diffrn_measured_fraction_theta_max 0.987
_diffrn_measurement_device_type 'Bruker APEX-II CCD'
_diffrn_measurement_method '\f and \w scans'
_diffrn_radiation_type MoK\a
_diffrn_radiation_wavelength 0.71073
_diffrn_reflns_av_R_equivalents 0.0337
_diffrn_reflns_av_unetI/netI 0.0405
_diffrn_reflns_Laue_measured_fraction_full 0.992
_diffrn_reflns_Laue_measured_fraction_max 0.987
_diffrn_reflns_limit_h_max 20
_diffrn_reflns_limit_h_min -18
_diffrn_reflns_limit_k_max 22
_diffrn_reflns_limit_k_min -22
_diffrn_reflns_limit_l_max 28
_diffrn_reflns_limit_l_min -28
_diffrn_reflns_number 77975
_diffrn_reflns_point_group_measured_fraction_full 0.992
_diffrn_reflns_point_group_measured_fraction_max 0.987
_diffrn_reflns_theta_full 25.242
_diffrn_reflns_theta_max 25.410
_diffrn_reflns_theta_min 2.118
_diffrn_standards_number 0
_exptl_absorpt_coefficient_mu 6.126
_exptl_absorpt_correction_T_max 0.7452
_exptl_absorpt_correction_T_min 0.4259
_exptl_absorpt_correction_type multi-scan
_exptl_crystal_colour red
_exptl_crystal_density_diffrn 1.745
_exptl_crystal_description block
_exptl_crystal_F_000 3584
_exptl_crystal_size_max 0.32
_exptl_crystal_size_mid 0.30
_exptl_crystal_size_min 0.27
_refine_diff_density_max 1.506
_refine_diff_density_min -2.251
_refine_diff_density_rms 0.137
_refine_ls_extinction_method none
_refine_ls_goodness_of_fit_ref 1.049
_refine_ls_hydrogen_treatment constr
_refine_ls_matrix_type full
_refine_ls_number_parameters 1735
_refine_ls_number_reflns 25514
_refine_ls_number_restraints 406
_refine_ls_restrained_S_all 1.055
_refine_ls_R_factor_all 0.0512
_refine_ls_R_factor_gt 0.0390
_refine_ls_shift/su_max 0.003
_refine_ls_shift/su_mean 0.000
_refine_ls_structure_factor_coef Fsqd
_refine_ls_weighting_details 'w=1/[\s^2^(Fo^2^)+(0.0003P)^2^+62.7313P] where P=(Fo^2^+2Fc^2^)/3'
_refine_ls_weighting_scheme calc
_refine_ls_wR_factor_gt 0.0819
_refine_ls_wR_factor_ref 0.0865
_reflns_Friedel_coverage 0.000
_reflns_number_gt 20685
_reflns_number_total 25514
_reflns_threshold_expression 'I > 2\s(I)'
_cod_data_source_file ja9b12309_si_006.cif
_cod_data_source_block Complex_3b
_cod_original_cell_volume 7015.7(10)
_cod_database_code 4133995
_shelx_shelxl_version_number 2018/3
_shelx_space_group_comment
;
The symmetry employed for this shelxl refinement is uniquely defined
by the following loop, which should always be used as a source of
symmetry information in preference to the above space-group names.
They are only intended as comments.
;
_olex2_refinement_description
;
1. Fixed Uiso
 At 1.2 times of:
  All C(H) groups, All C(H,H) groups, All C(H,H,H,H) groups
 At 1.5 times of:
  All C(H,H,H) groups
2. Restrained distances
 C113-C127 = C115-C113 = C120-C115 = C131-C127 = C130-C131 = C121-C120
 1.54 with sigma of 0.02
 C84-C132 = C101-C84 = C109-C101 = C133-C132 = C126-C109 = C134-C133
 1.54 with sigma of 0.02
 C135-C137 = C118-C117 = C137-C94 = C117-C94
 1.54 with sigma of 0.02
 C138-C82 = C108-C82 = C136-C138 = C114-C108
 1.54 with sigma of 0.02
 C113-C131 = C113-C120 = C127-C130 = C115-C121
 2.5 with sigma of 0.04
 C84-C109 = C84-C133 = C101-C126 = C132-C134
 2.5 with sigma of 0.04
 C94-C135 = C94-C118
 2.5 with sigma of 0.04
 C82-C136 = C82-C114
 2.5 with sigma of 0.04
 C102-C129 \\sim C110-C102
 with sigma of 0.02
 C102-C116 \\sim C102-C128
 with sigma of 0.04
 C116-C110 \\sim C128-C129
 with sigma of 0.02
3. Rigid bond restraints
 C31, C24, C42, C78, C56, C35
 with sigma for 1-2 distances of 0.01 and sigma for 1-3 distances of 0.02
4. Uiso/Uaniso restraints and constraints
C102 \\sim C110 \\sim C116: within 2A with sigma of 0.01 and sigma for terminal
atoms of 0.02
C129 \\sim C116 \\sim C110 \\sim C128: within 2A with sigma of 0.01 and sigma
for terminal atoms of 0.02
C120 \\sim C115 \\sim C121: within 2A with sigma of 0.01 and sigma for terminal
atoms of 0.02
O3 \\sim C113 \\sim C115 \\sim C120 \\sim C121: within 2A with sigma of 0.01
and sigma for terminal atoms of 0.02
C127 \\sim C115 \\sim C120 \\sim C131 \\sim C130 \\sim C121: within 2A with
sigma of 0.01 and sigma for terminal atoms of 0.02
C84 \\sim C101 \\sim C109 \\sim C126: within 2A with sigma of 0.01 and sigma
for terminal atoms of 0.02
C132 \\sim C101 \\sim C109 \\sim C133 \\sim C134 \\sim C126: within 2A with
sigma of 0.01 and sigma for terminal atoms of 0.02
C94 \\sim C117 \\sim C118: within 2A with sigma of 0.01 and sigma for terminal
atoms of 0.02
C118 \\sim C135 \\sim C137 \\sim C117: within 2A with sigma of 0.01 and sigma
for terminal atoms of 0.02
C138 \\sim C108 \\sim C114 \\sim C136: within 2A with sigma of 0.01 and sigma
for terminal atoms of 0.02
Uanis(C113) \\sim Ueq, Uanis(C119) \\sim Ueq, Uanis(C123) \\sim Ueq, Uanis(F1)
\\sim Ueq, Uanis(F2) \\sim Ueq, Uanis(F3) \\sim Ueq, Uanis(F4) \\sim Ueq,
Uanis(F7) \\sim Ueq, Uanis(F10) \\sim Ueq: with sigma of 0.01 and sigma for
terminal atoms of 0.02
Uanis(C113) \\sim Ueq, Uanis(C119) \\sim Ueq, Uanis(C123) \\sim Ueq: with sigma
of 0.01 and sigma for terminal atoms of 0.02
Uanis(C116) \\sim Ueq, Uanis(C109) \\sim Ueq: with sigma of 0.005 and sigma for
terminal atoms of 0.01
Uanis(C109) \\sim Ueq, Uanis(C121) \\sim Ueq, Uanis(C120) \\sim Ueq,
Uanis(C115) \\sim Ueq, Uanis(C110) \\sim Ueq, Uanis(C118) \\sim Ueq: with sigma
of 0.01 and sigma for terminal atoms of 0.02
Uanis(C126) \\sim Ueq: with sigma of 0.01 and sigma for terminal atoms of 0.02
Uanis(C114) \\sim Ueq: with sigma of 0.01 and sigma for terminal atoms of 0.02
Uanis(C31) = Uanis(C24)
5. Others
 Sof(H10E)=Sof(H10F)=Sof(C128)=Sof(H12K)=Sof(H12L)=Sof(H12M)=Sof(C129)=
 Sof(H12N)=Sof(H12O)=1-FVAR(1)
 Sof(H10C)=Sof(H10D)=Sof(C110)=Sof(H11A)=Sof(H11B)=Sof(C116)=Sof(H11R)=
 Sof(H11S)=Sof(H11T)=FVAR(1)
 Sof(H11K)=Sof(H11L)=Sof(C127)=Sof(H12I)=Sof(H12J)=Sof(C130)=Sof(H13A)=
 Sof(H13B)=Sof(H13C)=Sof(C131)=Sof(H13D)=Sof(H13E)=1-FVAR(2)
 Sof(H11I)=Sof(H11J)=Sof(C115)=Sof(H11P)=Sof(H11Q)=Sof(C120)=Sof(H12A)=
 Sof(H12B)=Sof(C121)=Sof(H12C)=Sof(H12D)=Sof(H12E)=FVAR(2)
 Sof(H84C)=Sof(H84D)=Sof(C132)=Sof(H13F)=Sof(H13G)=Sof(C133)=Sof(H13H)=
 Sof(H13I)=Sof(C134)=Sof(H13J)=Sof(H13K)=Sof(H13L)=1-FVAR(3)
 Sof(H84A)=Sof(H84B)=Sof(C101)=Sof(H10A)=Sof(H10B)=Sof(C109)=Sof(H10O)=
 Sof(H10P)=Sof(C126)=Sof(H12F)=Sof(H12G)=Sof(H12H)=FVAR(3)
 Sof(H82C)=Sof(H82D)=Sof(C136)=Sof(H13P)=Sof(H13Q)=Sof(H13R)=Sof(C138)=
 Sof(H13U)=Sof(H13V)=1-FVAR(4)
 Sof(H82A)=Sof(H82B)=Sof(C108)=Sof(H10M)=Sof(H10N)=Sof(C114)=Sof(H11M)=
 Sof(H11N)=Sof(H11O)=FVAR(4)
 Sof(H94C)=Sof(H94D)=Sof(C135)=Sof(H13M)=Sof(H13N)=Sof(H13O)=Sof(C137)=
 Sof(H13S)=Sof(H13T)=1-FVAR(5)
 Sof(H94A)=Sof(H94B)=Sof(C117)=Sof(H11U)=Sof(H11V)=Sof(C118)=Sof(H11W)=
 Sof(H11X)=Sof(H11Y)=FVAR(5)
6.a Ternary CH refined with riding coordinates:
 C1(H1), C2(H2), C3(H3), C4(H4), C5(H5), C6(H6), C7(H7), C9(H9), C10(H10),
 C12(H12), C13(H13), C14(H14), C15(H15), C17(H17), C18(H18), C19(H19), C20(H20),
  C22(H22), C28(H28), C32(H32), C33(H33), C34(H34), C36(H36), C41(H41),
 C65(H65), C74(H74)
6.b Secondary CH2 refined with riding coordinates:
 C40(H40A,H40B), C50(H50A,H50B), C54(H54A,H54B), C60(H60A,H60B), C68(H68A,
 H68B), C69(H69A,H69B), C72(H72A,H72B), C82(H82A,H82B), C82(H82C,H82D),
 C84(H84A,H84B), C84(H84C,H84D), C87(H87A,H87B), C88(H88A,H88B), C90(H90A,H90B),
  C93(H93A,H93B), C94(H94A,H94B), C94(H94C,H94D), C95(H95A,H95B), C101(H10A,
 H10B), C102(H10C,H10D), C102(H10E,H10F), C104(H10G,H10H), C105(H10I,H10J),
 C107(H10Q,H10R), C108(H10M,H10N), C109(H10O,H10P), C110(H11A,H11B), C113(H11I,
 H11J), C113(H11K,H11L), C115(H11P,H11Q), C117(H11U,H11V), C120(H12A,H12B),
 C127(H12I,H12J), C129(H12N,H12O), C131(H13D,H13E), C132(H13F,H13G), C133(H13H,
 H13I), C137(H13S,H13T), C138(H13U,H13V)
6.c Aromatic/amide H refined with riding coordinates:
 C8(H8), C16(H16), C23(H23), C29(H29), C35(H35), C39(H39), C42(H42), C49(H49),
 C51(H51), C55(H55), C56(H56), C58(H58), C59(H59), C61(H61), C62(H62), C66(H66),
  C67(H67), C70(H70), C71(H71), C73(H73), C76(H76), C78(H78), C79(H79),
 C80(H80), C83(H83), C86(H86), C89(H89), C92(H92), C99(H99), C100(H100),
 C103(H103)
6.d X=CH2 refined with riding coordinates:
 C75(H75A,H75B), C91(H91A,H91B), C96(H96A,H96B), C98(H98A,H98B), C106(H10K,H10L)
6.e Idealised Me refined as rotating group:
 C97(H97A,H97B,H97C), C111(H11C,H11D,H11E), C112(H11F,H11G,H11H), C114(H11M,
 H11N,H11O), C116(H11R,H11S,H11T), C118(H11W,H11X,H11Y), C119(H11Z,H,HA),
 C121(H12C,H12D,H12E), C123(H12P,H12Q,H12R), C125(H12S,H12T,H12U), C126(H12F,
 H12G,H12H), C128(H12K,H12L,H12M), C130(H13A,H13B,H13C), C134(H13J,H13K,H13L),
 C135(H13M,H13N,H13O), C136(H13P,H13Q,H13R)
;
_platon_squeeze_void_probe_radius 1.20
_olex2_submission_special_instructions 'No special instructions were received'

loop_
_space_group_symop_operation_xyz
'x, y, z'
'-x, -y, -z'

loop_
_atom_site_label
_atom_site_type_symbol
_atom_site_fract_x
_atom_site_fract_y
_atom_site_fract_z
_atom_site_U_iso_or_equiv
_atom_site_adp_type
_atom_site_occupancy
_atom_site_site_symmetry_order
_atom_site_calc_flag
_atom_site_refinement_flags_posn
_atom_site_refinement_flags_adp
_atom_site_refinement_flags_occupancy
_atom_site_disorder_assembly
_atom_site_disorder_group
Pt1 Pt 0.62167(2) 0.08050(2) 0.80762(2) 0.02600(6) Uani 1 1 d . . . . .
Pt2 Pt 0.78078(2) 0.10924(2) 0.76728(2) 0.02581(6) Uani 1 1 d . . . . .
Pt6 Pt 0.81798(2) 0.50469(2) 0.76769(2) 0.02810(7) Uani 1 1 d . . . . .
Pt3 Pt 0.63996(2) 0.08268(2) 0.69192(2) 0.02741(7) Uani 1 1 d . . . . .
Pt4 Pt 0.66023(2) 0.48264(2) 0.80929(2) 0.02819(7) Uani 1 1 d . . . . .
Pt5 Pt 0.67610(2) 0.47928(2) 0.69317(2) 0.03026(7) Uani 1 1 d . . . . .
S3 S 0.54652(11) 0.07289(10) 0.89135(7) 0.0309(4) Uani 1 1 d . . . . .
S6 S 0.59115(12) 0.46857(10) 0.89639(8) 0.0318(4) Uani 1 1 d . . . . .
S5 S 0.96541(12) 0.51602(10) 0.77872(8) 0.0359(4) Uani 1 1 d . . . . .
S2 S 0.93191(11) 0.14839(10) 0.77716(8) 0.0332(4) Uani 1 1 d . . . . .
S1 S 0.56153(12) 0.06168(11) 0.60112(8) 0.0369(4) Uani 1 1 d . . . . .
S4 S 0.59130(13) 0.46649(11) 0.60462(8) 0.0396(5) Uani 1 1 d . . . . .
F13 F 0.6089(4) 0.2805(3) 0.9211(2) 0.0681(16) Uani 1 1 d . . . . .
N11 N 0.9854(4) 0.5382(3) 0.8962(2) 0.0303(13) Uani 1 1 d . . . . .
O1 O 0.8108(3) 0.1151(2) 0.9467(2) 0.0315(11) Uani 1 1 d . . . . .
O2 O 0.8454(3) 0.5130(3) 0.9519(2) 0.0369(12) Uani 1 1 d . . . . .
F15 F 0.6292(3) 0.2227(3) 1.0004(2) 0.0626(15) Uani 1 1 d . . . . .
O6 O 0.3568(4) 0.0371(3) 0.7396(2) 0.0424(13) Uani 1 1 d . . . . .
F14 F 0.5065(3) 0.2489(3) 0.9824(2) 0.0603(14) Uani 1 1 d . . . . .
F16 F 0.6258(3) 0.3416(3) 1.0071(2) 0.0582(14) Uani 1 1 d . . . . .
C1 C 0.5944(5) -0.0331(4) 0.7119(3) 0.0345(17) Uani 1 1 d . . . . .
H1 H 0.545396 -0.062730 0.685943 0.041 Uiso 1 1 calc R . . . .
C2 C 0.7969(5) 0.3914(3) 0.7389(3) 0.0334(17) Uani 1 1 d . . . . .
H2 H 0.849675 0.377896 0.732113 0.040 Uiso 1 1 calc R . . . .
N1 N 0.6083(4) -0.0259(3) 0.5236(3) 0.0400(16) Uani 1 1 d . . . . .
O4 O 0.8500(4) 0.1248(3) 0.5785(3) 0.0499(15) Uani 1 1 d . . . . .
O5 O 0.3962(4) 0.4361(3) 0.7505(2) 0.0441(13) Uani 1 1 d . . . . .
C3 C 0.6982(5) 0.3800(4) 0.8210(3) 0.0315(16) Uani 1 1 d . . . . .
H3 H 0.697264 0.363739 0.861044 0.038 Uiso 1 1 calc R . . . .
C4 C 0.7680(5) 0.2148(3) 0.7993(3) 0.0322(16) Uani 1 1 d . . . . .
H4 H 0.817056 0.244539 0.825071 0.039 Uiso 1 1 calc R . . . .
N9 N 0.9948(4) 0.0602(3) 0.8473(3) 0.0349(14) Uani 1 1 d . . . . .
C5 C 0.6496(5) 0.3600(4) 0.6871(3) 0.0387(19) Uani 1 1 d . . . . .
H5 H 0.620340 0.335319 0.650199 0.046 Uiso 1 1 calc R . . . .
C6 C 0.7785(5) 0.3918(3) 0.7974(3) 0.0303(16) Uani 1 1 d . . . . .
H6 H 0.822009 0.379937 0.823739 0.036 Uiso 1 1 calc R . . . .
N7 N 0.3795(4) 0.0399(3) 0.8513(3) 0.0335(14) Uani 1 1 d . . . . .
C7 C 0.6067(5) 0.1891(4) 0.7936(3) 0.0355(18) Uani 1 1 d . . . . .
H7 H 0.564059 0.201614 0.817045 0.043 Uiso 1 1 calc R . . . .
C8 C 0.7378(5) 0.3789(4) 0.6900(3) 0.0405(19) Uani 1 1 d . . . . .
H8 H 0.761939 0.384179 0.654326 0.049 Uiso 1 1 calc R . . . .
C9 C 0.6882(5) 0.2018(4) 0.8235(3) 0.0331(17) Uani 1 1 d . . . . .
H9 H 0.691810 0.220367 0.864094 0.040 Uiso 1 1 calc R . . . .
O3 O 0.8692(4) 0.5174(3) 0.5695(3) 0.0664(18) Uani 1 1 d . U . . .
N10 N 0.9529(4) 0.1418(3) 0.8945(3) 0.0313(13) Uani 1 1 d . . . . .
C10 C 0.5787(5) -0.0364(4) 0.7708(3) 0.0363(18) Uani 1 1 d . . . . .
H10 H 0.519303 -0.063828 0.778072 0.044 Uiso 1 1 calc R . . . .
C11 C 0.9416(4) 0.4636(4) 0.9094(3) 0.0292(15) Uani 1 1 d . . . . .
C12 C 0.6421(5) 0.5873(4) 0.7739(4) 0.0408(19) Uani 1 1 d . . . . .
H12 H 0.586609 0.595381 0.781035 0.049 Uiso 1 1 calc R . . . .
C13 C 0.6379(6) 0.1972(4) 0.6899(3) 0.041(2) Uani 1 1 d . . . . .
H13 H 0.612327 0.210657 0.653740 0.049 Uiso 1 1 calc R . . . .
C14 C 0.7830(5) 0.2183(4) 0.7398(3) 0.0343(17) Uani 1 1 d . . . . .
H14 H 0.840801 0.249874 0.732614 0.041 Uiso 1 1 calc R . . . .
C15 C 0.6736(5) -0.0191(4) 0.6873(3) 0.0390(19) Uani 1 1 d . . . . .
H15 H 0.668957 -0.041095 0.647696 0.047 Uiso 1 1 calc R . . . .
C16 C 0.9734(4) 0.4067(4) 0.8948(3) 0.0283(15) Uani 1 1 d . . . . .
H16 H 1.023318 0.416645 0.875141 0.034 Uiso 1 1 calc R . . . .
C17 C 0.7562(5) -0.0057(4) 0.7160(4) 0.041(2) Uani 1 1 d . . . . .
H17 H 0.801404 -0.008538 0.690767 0.050 Uiso 1 1 calc R . . . .
C18 C 0.6587(5) 0.5860(4) 0.7148(3) 0.0411(19) Uani 1 1 d . . . . .
H18 H 0.616069 0.599577 0.688828 0.049 Uiso 1 1 calc R . . . .
C19 C 0.7012(6) 0.6025(4) 0.8228(4) 0.046(2) Uani 1 1 d . . . . .
H19 H 0.680711 0.621486 0.857475 0.055 Uiso 1 1 calc R . . . .
N4 N 0.6365(5) 0.5576(4) 0.5174(3) 0.0463(17) Uani 1 1 d . . . . .
N5 N 0.4733(4) 0.5406(3) 0.9161(3) 0.0374(15) Uani 1 1 d . . . . .
N2 N 0.6934(4) 0.0854(3) 0.5307(3) 0.0393(15) Uani 1 1 d . . . . .
F12 F 0.3952(4) 0.3010(3) 0.5888(3) 0.0756(17) Uani 1 1 d . . . . .
C20 C 0.8205(6) 0.6108(4) 0.7212(4) 0.044(2) Uani 1 1 d . . . . .
H20 H 0.868929 0.628000 0.696876 0.052 Uiso 1 1 calc R . . . .
C21 C 0.8232(5) 0.3125(4) 0.5655(3) 0.0350(17) Uani 1 1 d . . . . .
C22 C 0.7397(6) 0.5960(4) 0.6912(3) 0.0415(19) Uani 1 1 d . . . . .
H22 H 0.741875 0.615095 0.652020 0.050 Uiso 1 1 calc R . . . .
C23 C 0.5973(5) 0.3583(4) 0.7313(4) 0.042(2) Uani 1 1 d . . . . .
H23 H 0.539925 0.353108 0.719907 0.050 Uiso 1 1 calc R . . . .
N3 N 0.7111(4) 0.4812(4) 0.5251(3) 0.0444(17) Uani 1 1 d . . . . .
F11 F 0.4759(4) 0.2430(4) 0.6330(3) 0.096(2) Uani 1 1 d . . . . .
C24 C 0.3984(4) 0.2399(4) 0.8284(3) 0.0270(10) Uani 1 1 d . U . . .
C25 C 0.3678(4) 0.1056(4) 0.7646(3) 0.0329(16) Uani 1 1 d . . . . .
N8 N 0.4100(4) -0.0509(3) 0.8922(3) 0.0368(15) Uani 1 1 d . . . . .
C26 C 0.8679(4) 0.4508(4) 0.9396(3) 0.0266(15) Uani 1 1 d . . . . .
C27 C 1.0011(4) 0.5630(4) 0.8436(3) 0.0333(17) Uani 1 1 d . . . . .
C28 C 0.5845(5) 0.1833(4) 0.7352(4) 0.0392(19) Uani 1 1 d . . . . .
H28 H 0.523807 0.178270 0.724345 0.047 Uiso 1 1 calc R . . . .
N6 N 0.4220(4) 0.4402(3) 0.8632(3) 0.0330(14) Uani 1 1 d . . . . .
C29 C 0.8704(5) 0.3887(5) 0.5737(4) 0.046(2) Uani 1 1 d . . . . .
H29 H 0.928340 0.402027 0.586801 0.055 Uiso 1 1 calc R . . . .
C30 C 0.7380(5) 0.2921(4) 0.5450(3) 0.0350(17) Uani 1 1 d . . . . .
C31 C 0.3807(4) 0.2365(4) 0.7689(3) 0.0270(10) Uani 1 1 d . U . . .
C32 C 0.6373(5) -0.0290(4) 0.8188(3) 0.0363(18) Uani 1 1 d . . . . .
H32 H 0.612555 -0.053833 0.853273 0.044 Uiso 1 1 calc R . . . .
F9 F 0.4920(4) 0.2630(4) 0.5420(3) 0.091(2) Uani 1 1 d . . . . .
C33 C 0.6180(5) 0.3632(4) 0.7916(3) 0.0379(18) Uani 1 1 d . . . . .
H33 H 0.570596 0.336126 0.814147 0.046 Uiso 1 1 calc R . . . .
C34 C 0.7249(5) 0.2072(4) 0.6913(3) 0.0362(17) Uani 1 1 d . . . . .
H34 H 0.750760 0.221751 0.654681 0.043 Uiso 1 1 calc R . . . .
C35 C 0.4003(4) 0.1739(4) 0.8562(3) 0.0316(16) Uani 1 1 d . U . . .
H35 H 0.413193 0.175556 0.896138 0.038 Uiso 1 1 calc R . . . .
C36 C 0.8427(5) 0.6238(4) 0.7802(4) 0.045(2) Uani 1 1 d . . . . .
H36 H 0.902908 0.652255 0.790922 0.054 Uiso 1 1 calc R . . . .
C37 C 0.9324(4) 0.3333(4) 0.9089(3) 0.0282(15) Uani 1 1 d . . . . .
N12 N 1.0489(4) 0.6344(3) 0.8517(3) 0.0404(16) Uani 1 1 d . . . . .
C38 C 0.3836(4) 0.1091(4) 0.8251(3) 0.0306(16) Uani 1 1 d . . . . .
C39 C 1.0220(5) 0.5951(4) 0.9364(3) 0.0405(19) Uani 1 1 d . . . . .
H39 H 1.019337 0.592508 0.976436 0.049 Uiso 1 1 calc R . . . .
C40 C 0.7793(5) 0.5067(4) 0.9897(3) 0.0383(18) Uani 1 1 d . . . . .
H40A H 0.796097 0.491312 1.027430 0.046 Uiso 1 1 calc R . . . .
H40B H 0.727016 0.469044 0.974023 0.046 Uiso 1 1 calc R . . . .
C41 C 0.7784(5) -0.0059(4) 0.7750(4) 0.0397(19) Uani 1 1 d . . . . .
H41 H 0.834231 -0.014302 0.785102 0.048 Uiso 1 1 calc R . . . .
C42 C 0.4133(4) 0.3096(4) 0.8594(3) 0.0316(16) Uani 1 1 d . U . . .
H42 H 0.424830 0.312676 0.899541 0.038 Uiso 1 1 calc R . . . .
C43 C 0.8585(4) 0.3198(4) 0.9394(3) 0.0259(15) Uani 1 1 d . . . . .
C44 C 0.6235(5) 0.0404(4) 0.5520(3) 0.0365(18) Uani 1 1 d . . . . .
C45 C 0.9210(4) 0.2030(4) 0.9085(3) 0.0285(15) Uani 1 1 d . . . . .
C46 C 0.8465(4) 0.1883(4) 0.9374(3) 0.0278(15) Uani 1 1 d . . . . .
C47 C 0.7458(5) 0.4224(4) 0.5415(3) 0.0395(18) Uani 1 1 d . . . . .
C48 C 0.8321(5) 0.4430(4) 0.5628(4) 0.048(2) Uani 1 1 d . . . . .
C49 C 0.7005(5) 0.3493(4) 0.5337(3) 0.0369(17) Uani 1 1 d . . . . .
H49 H 0.642637 0.336599 0.520542 0.044 Uiso 1 1 calc R . . . .
C50 C 0.7648(5) 0.5825(4) 0.9954(3) 0.0393(18) Uani 1 1 d . . . . .
H50A H 0.751294 0.597700 0.956882 0.047 Uiso 1 1 calc R . . . .
H50B H 0.714916 0.578000 1.017429 0.047 Uiso 1 1 calc R . . . .
C51 C 0.3053(5) -0.0182(4) 0.8510(3) 0.042(2) Uani 1 1 d . . . . .
H51 H 0.251200 -0.018046 0.835366 0.051 Uiso 1 1 calc R . . . .
C52 C 0.6489(5) 0.5031(4) 0.5501(3) 0.0402(19) Uani 1 1 d . . . . .
F5 F 0.9954(4) 0.1998(5) 1.1402(3) 0.115(3) Uani 1 1 d . . . . .
C53 C 0.4945(5) 0.4846(4) 0.8897(3) 0.0315(16) Uani 1 1 d . . . . .
C54 C 0.7098(5) 0.0140(4) 0.9845(3) 0.0406(19) Uani 1 1 d . . . . .
H54A H 0.690031 -0.008218 0.945666 0.049 Uiso 1 1 calc R . . . .
H54B H 0.660811 0.001328 1.007981 0.049 Uiso 1 1 calc R . . . .
C55 C 0.8168(4) 0.2457(4) 0.9534(3) 0.0279(15) Uani 1 1 d . . . . .
H55 H 0.767877 0.236140 0.974084 0.033 Uiso 1 1 calc R . . . .
C56 C 0.3653(4) 0.1684(4) 0.7378(3) 0.0327(16) Uani 1 1 d . U . . .
H56 H 0.353168 0.166040 0.697762 0.039 Uiso 1 1 calc R . . . .
C57 C 0.9597(4) 0.1166(4) 0.8406(3) 0.0330(16) Uani 1 1 d . . . . .
C58 C 0.6943(5) 0.2158(4) 0.5351(3) 0.0382(18) Uani 1 1 d . . . . .
H58 H 0.636636 0.201373 0.521305 0.046 Uiso 1 1 calc R . . . .
C59 C 0.8275(4) 0.3804(4) 0.9540(3) 0.0303(16) Uani 1 1 d . . . . .
H59 H 0.777927 0.371703 0.974004 0.036 Uiso 1 1 calc R . . . .
F6 F 0.8656(4) 0.1739(3) 1.0961(3) 0.096(2) Uani 1 1 d . . . . .
C60 C 0.5363(6) -0.0921(4) 0.5287(3) 0.044(2) Uani 1 1 d . . . . .
H60A H 0.520885 -0.118956 0.490978 0.053 Uiso 1 1 calc R . . . .
H60B H 0.487501 -0.075632 0.539274 0.053 Uiso 1 1 calc R . . . .
F10 F 0.3756(4) 0.1810(4) 0.5684(4) 0.125(3) Uani 1 1 d . U . . .
C61 C 0.9634(4) 0.2730(4) 0.8950(3) 0.0309(16) Uani 1 1 d . . . . .
H61 H 1.013895 0.281303 0.876133 0.037 Uiso 1 1 calc R . . . .
C62 C 1.0086(5) 0.0499(4) 0.9039(4) 0.044(2) Uani 1 1 d . . . . .
H62 H 1.032568 0.013809 0.919404 0.053 Uiso 1 1 calc R . . . .
C63 C 0.8197(5) 0.1834(4) 0.5675(3) 0.0400(18) Uani 1 1 d . . . . .
C64 C 0.7337(5) 0.1627(4) 0.5452(3) 0.0359(17) Uani 1 1 d . . . . .
B4 B 0.5922(6) 0.2733(5) 0.9779(4) 0.039(2) Uani 1 1 d . . . . .
C65 C 0.7260(6) -0.0108(4) 0.8199(4) 0.044(2) Uani 1 1 d . . . . .
H65 H 0.754810 -0.010362 0.858520 0.052 Uiso 1 1 calc R . . . .
C66 C 0.8635(5) 0.2565(4) 0.5770(3) 0.0419(19) Uani 1 1 d . . . . .
H66 H 0.920881 0.270166 0.591357 0.050 Uiso 1 1 calc R . . . .
C67 C 0.6693(6) -0.0230(5) 0.4854(4) 0.052(2) Uani 1 1 d . . . . .
H67 H 0.672489 -0.062512 0.460402 0.062 Uiso 1 1 calc R . . . .
C68 C 0.7405(5) 0.0976(4) 0.9813(3) 0.0366(17) Uani 1 1 d . . . . .
H68A H 0.694834 0.116249 0.964323 0.044 Uiso 1 1 calc R . . . .
H68B H 0.757838 0.121372 1.019919 0.044 Uiso 1 1 calc R . . . .
C69 C 0.4553(6) -0.0959(4) 0.9238(4) 0.047(2) Uani 1 1 d . . . . .
H69A H 0.425738 -0.113316 0.958237 0.057 Uiso 1 1 calc R . . . .
H69B H 0.512781 -0.064203 0.936431 0.057 Uiso 1 1 calc R . . . .
C70 C 0.4618(6) -0.1613(5) 0.8897(5) 0.056(3) Uani 1 1 d . . . . .
H70 H 0.488720 -0.193272 0.908550 0.067 Uiso 1 1 calc R . . . .
O7 O 0.7341(6) 0.8071(5) 0.8025(5) 0.105(3) Uani 1 1 d . . . . .
C71 C 0.9823(5) 0.1000(4) 0.9335(4) 0.0422(19) Uani 1 1 d . . . . .
H71 H 0.983643 0.105666 0.973787 0.051 Uiso 1 1 calc R . . . .
C72 C 1.0236(5) 0.0228(5) 0.8015(4) 0.050(2) Uani 1 1 d . . . . .
H72A H 0.987193 0.021563 0.766320 0.060 Uiso 1 1 calc R . . . .
H72B H 1.017688 -0.029314 0.811234 0.060 Uiso 1 1 calc R . . . .
C73 C 0.7227(6) 0.0458(5) 0.4903(4) 0.053(2) Uani 1 1 d . . . . .
H73 H 0.771542 0.064011 0.470012 0.063 Uiso 1 1 calc R . . . .
C74 C 0.7885(6) 0.6150(4) 0.8248(4) 0.042(2) Uani 1 1 d . . . . .
H74 H 0.817845 0.626119 0.863840 0.051 Uiso 1 1 calc R . . . .
C75 C 0.4346(7) -0.1796(5) 0.8369(5) 0.067(3) Uani 1 1 d . . . . .
H75A H 0.407154 -0.149543 0.816050 0.080 Uiso 1 1 calc R . . . .
H75B H 0.442106 -0.223005 0.819070 0.080 Uiso 1 1 calc R . . . .
C76 C 1.0618(5) 0.6541(4) 0.9086(4) 0.046(2) Uani 1 1 d . . . . .
H76 H 1.093360 0.701402 0.925329 0.056 Uiso 1 1 calc R . . . .
F3 F 1.0475(4) 0.3462(6) 0.6469(4) 0.149(4) Uani 1 1 d . U . . .
C77 C 0.4433(5) 0.0192(4) 0.8767(3) 0.0321(16) Uani 1 1 d . . . . .
C78 C 0.3789(5) 0.3028(4) 0.7414(3) 0.0354(17) Uani 1 1 d . U . . .
H78 H 0.366913 0.301111 0.701343 0.042 Uiso 1 1 calc R . . . .
C79 C 0.5514(6) -0.1444(4) 0.5708(4) 0.050(2) Uani 1 1 d . . . . .
H79 H 0.603592 -0.155904 0.571973 0.060 Uiso 1 1 calc R . . . .
C80 C 0.5665(7) 0.6697(5) 0.9227(6) 0.072(3) Uani 1 1 d . . . . .
H80 H 0.604574 0.710113 0.944679 0.086 Uiso 1 1 calc R . . . .
C81 C 0.3943(5) 0.3687(4) 0.7722(3) 0.0351(17) Uani 1 1 d . . . . .
C82 C 0.3509(6) -0.0492(5) 0.6633(4) 0.057(2) Uani 1 1 d D . . . .
H82A H 0.407354 -0.055143 0.673049 0.069 Uiso 0.12(3) 1 calc R . P A 1
H82B H 0.340210 -0.056527 0.621444 0.069 Uiso 0.12(3) 1 calc R . P A 1
H82C H 0.359462 -0.053913 0.622364 0.069 Uiso 0.88(3) 1 calc R . P A 2
H82D H 0.396945 -0.062369 0.685237 0.069 Uiso 0.88(3) 1 calc R . P A 2
C83 C 0.3567(5) 0.4709(5) 0.8712(4) 0.047(2) Uani 1 1 d . . . . .
H83 H 0.299927 0.451746 0.855950 0.056 Uiso 1 1 calc R . . . .
C84 C 0.9343(6) 0.1406(5) 0.6047(5) 0.065(3) Uani 1 1 d D U . . .
H84A H 0.938573 0.169368 0.641177 0.078 Uiso 0.648(16) 1 calc R . P B 1
H84B H 0.974410 0.171663 0.579569 0.078 Uiso 0.648(16) 1 calc R . P B 1
H84C H 0.941402 0.172316 0.640006 0.078 Uiso 0.352(16) 1 calc R . P B 2
H84D H 0.976314 0.166115 0.578373 0.078 Uiso 0.352(16) 1 calc R . P B 2
F1 F 1.1844(4) 0.3853(5) 0.6265(3) 0.113(3) Uani 1 1 d . U . . .
C85 C 0.4111(4) 0.3707(4) 0.8319(3) 0.0336(17) Uani 1 1 d . . . . .
C86 C 0.3243(5) -0.0737(4) 0.8765(3) 0.044(2) Uani 1 1 d . . . . .
H86 H 0.285997 -0.120740 0.882861 0.053 Uiso 1 1 calc R . . . .
C87 C 0.5764(7) 0.5995(5) 0.5281(4) 0.059(3) Uani 1 1 d . . . . .
H87A H 0.531307 0.569263 0.550318 0.071 Uiso 1 1 calc R . . . .
H87B H 0.549852 0.608654 0.491287 0.071 Uiso 1 1 calc R . . . .
C88 C 0.5308(5) 0.6013(4) 0.9530(4) 0.048(2) Uani 1 1 d . . . . .
H88A H 0.577536 0.583799 0.969623 0.058 Uiso 1 1 calc R . . . .
H88B H 0.499741 0.613156 0.984669 0.058 Uiso 1 1 calc R . . . .
C89 C 0.7375(7) 0.5250(5) 0.4795(4) 0.059(3) Uani 1 1 d . . . . .
H89 H 0.780838 0.522080 0.455913 0.071 Uiso 1 1 calc R . . . .
C90 C 0.3892(6) 0.4402(4) 0.6894(4) 0.048(2) Uani 1 1 d . . . . .
H90A H 0.330981 0.413797 0.673978 0.058 Uiso 1 1 calc R . . . .
H90B H 0.428240 0.416363 0.671951 0.058 Uiso 1 1 calc R . . . .
C91 C 0.4962(7) -0.1758(5) 0.6066(4) 0.067(3) Uani 1 1 d . . . . .
H91A H 0.443624 -0.165148 0.606178 0.080 Uiso 1 1 calc R . . . .
H91B H 0.508759 -0.209117 0.632925 0.080 Uiso 1 1 calc R . . . .
C92 C 0.6910(7) 0.5718(5) 0.4751(4) 0.058(3) Uani 1 1 d . . . . .
H92 H 0.694781 0.608372 0.447559 0.070 Uiso 1 1 calc R . . . .
C93 C 0.3555(6) 0.0311(5) 0.6789(3) 0.048(2) Uani 1 1 d . . . . .
H93A H 0.407109 0.065509 0.665507 0.057 Uiso 1 1 calc R . . . .
H93B H 0.305805 0.043485 0.661236 0.057 Uiso 1 1 calc R . . . .
C94 C 0.4108(7) 0.5201(5) 0.6758(5) 0.074(3) Uani 1 1 d D U . . .
H94A H 0.469304 0.545230 0.691278 0.089 Uiso 0.79(3) 1 calc R . P C 1
H94B H 0.409014 0.523494 0.633959 0.089 Uiso 0.79(3) 1 calc R . P C 1
H94C H 0.438564 0.525479 0.639619 0.089 Uiso 0.21(3) 1 calc R . P C 2
H94D H 0.453137 0.548740 0.705833 0.089 Uiso 0.21(3) 1 calc R . P C 2
C95 C 0.7279(12) 0.7925(7) 0.7445(6) 0.115(6) Uani 1 1 d . . . . .
H95A H 0.747362 0.748674 0.735473 0.139 Uiso 1 1 calc R . . . .
H95B H 0.762788 0.835787 0.725461 0.139 Uiso 1 1 calc R . . . .
F7 F 0.8970(6) 0.0939(6) 1.1487(5) 0.169(4) Uani 1 1 d . U . . .
C96 C 1.1631(7) 0.1190(7) 0.8204(5) 0.078(3) Uani 1 1 d . . . . .
H96A H 1.141774 0.140093 0.851074 0.094 Uiso 1 1 calc R . . . .
H96B H 1.219671 0.140133 0.811295 0.094 Uiso 1 1 calc R . . . .
C97 C 0.6381(12) 0.7777(7) 0.7251(6) 0.123(6) Uani 1 1 d . . . . .
H97A H 0.631085 0.769946 0.683614 0.184 Uiso 1 1 calc GR . . . .
H97B H 0.618841 0.820389 0.736394 0.184 Uiso 1 1 calc GR . . . .
H97C H 0.604769 0.733090 0.742590 0.184 Uiso 1 1 calc GR . . . .
C98 C 0.5521(8) 0.6807(7) 0.8707(7) 0.095(4) Uani 1 1 d . . . . .
H98A H 0.514485 0.642262 0.846642 0.114 Uiso 1 1 calc R . . . .
H98B H 0.578821 0.727352 0.855735 0.114 Uiso 1 1 calc R . . . .
C99 C 1.1137(6) 0.0599(6) 0.7902(5) 0.064(3) Uani 1 1 d . . . . .
H99 H 1.136730 0.039928 0.759744 0.077 Uiso 1 1 calc R . . . .
F8 F 0.9585(6) 0.1140(6) 1.0698(4) 0.148(4) Uani 1 1 d . . . . .
F2 F 1.0852(5) 0.4167(6) 0.5767(5) 0.165(4) Uani 1 1 d . U . . .
C100 C 0.6168(9) 0.6715(6) 0.5595(5) 0.084(4) Uani 1 1 d . . . . .
H100 H 0.580245 0.699622 0.569918 0.101 Uiso 1 1 calc R . . . .
C101 C 0.9579(19) 0.0713(10) 0.6154(11) 0.086(4) Uani 0.648(16) 1 d D U P B 1
H10A H 0.919406 0.041357 0.641945 0.103 Uiso 0.648(16) 1 calc R . P B 1
H10B H 1.015918 0.084566 0.633875 0.103 Uiso 0.648(16) 1 calc R . P B 1
C102 C 1.0853(7) 0.6826(6) 0.8063(5) 0.076(3) Uani 1 1 d D U . . .
H10C H 1.078083 0.732441 0.813607 0.091 Uiso 0.619(19) 1 calc R . P D 1
H10D H 1.053667 0.661838 0.769591 0.091 Uiso 0.619(19) 1 calc R . P D 1
H10E H 1.062608 0.725834 0.805461 0.091 Uiso 0.381(19) 1 calc R . P D 2
H10F H 1.069160 0.654582 0.769045 0.091 Uiso 0.381(19) 1 calc R . P D 2
B3 B 0.4347(6) 0.2465(5) 0.5823(4) 0.043(2) Uani 1 1 d . . . . .
C103 C 0.3892(5) 0.5328(5) 0.9046(4) 0.048(2) Uani 1 1 d . . . . .
H103 H 0.359301 0.565348 0.917857 0.057 Uiso 1 1 calc R . . . .
B2 B 0.9295(9) 0.1459(7) 1.1125(5) 0.063(3) Uani 1 1 d . . . . .
C104 C 0.7747(6) -0.0211(5) 1.0090(4) 0.056(2) Uani 1 1 d . . . . .
H10G H 0.820604 -0.014136 0.982970 0.067 Uiso 1 1 calc R . . . .
H10H H 0.799605 0.004911 1.045926 0.067 Uiso 1 1 calc R . . . .
C105 C 0.8373(6) 0.6427(5) 1.0235(5) 0.062(3) Uani 1 1 d . . . . .
H10I H 0.886290 0.649691 1.000162 0.075 Uiso 1 1 calc R . . . .
H10J H 0.853138 0.626501 1.061110 0.075 Uiso 1 1 calc R . . . .
C106 C 0.6970(11) 0.7012(7) 0.5745(5) 0.105(5) Uani 1 1 d . . . . .
H10K H 0.736548 0.675643 0.565179 0.126 Uiso 1 1 calc R . . . .
H10L H 0.715796 0.748223 0.594708 0.126 Uiso 1 1 calc R . . . .
C107 C 0.8184(10) 0.8208(8) 0.8270(8) 0.117(5) Uani 1 1 d . . . . .
H10Q H 0.856414 0.863093 0.808667 0.141 Uiso 1 1 calc R . . . .
H10R H 0.837797 0.776345 0.820459 0.141 Uiso 1 1 calc R . . . .
C108 C 0.286(6) -0.113(4) 0.690(7) 0.096(7) Uani 0.12(3) 1 d D U P A 1
H10M H 0.230152 -0.121876 0.668959 0.115 Uiso 0.12(3) 1 calc R . P A 1
H10N H 0.281572 -0.099207 0.729963 0.115 Uiso 0.12(3) 1 calc R . P A 1
C109 C 0.9539(16) 0.0254(10) 0.5619(9) 0.101(4) Uani 0.648(16) 1 d D U P B 1
H10O H 1.001306 0.049177 0.538905 0.121 Uiso 0.648(16) 1 calc R . P B 1
H10P H 0.900277 0.020104 0.538936 0.121 Uiso 0.648(16) 1 calc R . P B 1
C110 C 1.1773(11) 0.6910(18) 0.8010(12) 0.100(5) Uani 0.619(19) 1 d D U P D 1
H11A H 1.181278 0.658441 0.768159 0.120 Uiso 0.619(19) 1 calc R . P D 1
H11B H 1.204062 0.742951 0.791081 0.120 Uiso 0.619(19) 1 calc R . P D 1
B1 B 1.1022(8) 0.3701(10) 0.6085(6) 0.081(4) Uani 1 1 d . . . . .
F4 F 1.0902(8) 0.3100(7) 0.5710(7) 0.217(6) Uani 1 1 d . U . . .
C111 C 0.7388(8) -0.1029(5) 1.0178(6) 0.088(4) Uani 1 1 d . . . . .
H11C H 0.707266 -0.127995 0.982696 0.133 Uiso 1 1 calc GR . . . .
H11D H 0.700877 -0.109710 1.048714 0.133 Uiso 1 1 calc GR . . . .
H11E H 0.784768 -0.124351 1.027792 0.133 Uiso 1 1 calc GR . . . .
C112 C 0.8191(7) 0.7167(5) 1.0316(5) 0.082(4) Uani 1 1 d . . . . .
H11F H 0.809575 0.735946 0.994397 0.123 Uiso 1 1 calc GR . . . .
H11G H 0.867280 0.752173 1.053071 0.123 Uiso 1 1 calc GR . . . .
H11H H 0.768697 0.709810 1.052772 0.123 Uiso 1 1 calc GR . . . .
C113 C 0.9619(8) 0.5403(6) 0.5913(6) 0.095(3) Uani 1 1 d D U . . .
H11I H 0.969041 0.521462 0.629593 0.114 Uiso 0.653(16) 1 calc R . P E 1
H11J H 0.995755 0.520919 0.565093 0.114 Uiso 0.653(16) 1 calc R . P E 1
H11K H 0.968601 0.552182 0.632890 0.114 Uiso 0.347(16) 1 calc R . P E 2
H11L H 0.988073 0.500341 0.582979 0.114 Uiso 0.347(16) 1 calc R . P E 2
C114 C 0.315(9) -0.184(3) 0.686(6) 0.098(9) Uani 0.12(3) 1 d D U P A 1
H11M H 0.339683 -0.186470 0.649567 0.146 Uiso 0.12(3) 1 calc GR . P A 1
H11N H 0.266268 -0.227519 0.688414 0.146 Uiso 0.12(3) 1 calc GR . P A 1
H11O H 0.357083 -0.182048 0.717342 0.146 Uiso 0.12(3) 1 calc GR . P A 1
C115 C 0.9879(13) 0.6247(10) 0.5937(12) 0.122(5) Uani 0.653(16) 1 d D U P E 1
H11P H 0.948479 0.643933 0.615028 0.147 Uiso 0.653(16) 1 calc R . P E 1
H11Q H 0.989588 0.643712 0.554920 0.147 Uiso 0.653(16) 1 calc R . P E 1
C116 C 1.2282(15) 0.6751(15) 0.8491(10) 0.127(7) Uani 0.619(19) 1 d D U P D 1
H11R H 1.288082 0.694942 0.842717 0.191 Uiso 0.619(19) 1 calc GR . P D 1
H11S H 1.214105 0.621148 0.852786 0.191 Uiso 0.619(19) 1 calc GR . P D 1
H11T H 1.216471 0.698576 0.884084 0.191 Uiso 0.619(19) 1 calc GR . P D 1
C117 C 0.3544(11) 0.5602(8) 0.6987(9) 0.087(4) Uani 0.79(3) 1 d D U P C 1
H11U H 0.354103 0.555387 0.740366 0.104 Uiso 0.79(3) 1 calc R . P C 1
H11V H 0.296242 0.537112 0.681748 0.104 Uiso 0.79(3) 1 calc R . P C 1
C118 C 0.3824(12) 0.6446(8) 0.6857(11) 0.109(6) Uani 0.79(3) 1 d D U P C 1
H11W H 0.409112 0.650943 0.649561 0.164 Uiso 0.79(3) 1 calc GR . P C 1
H11X H 0.422630 0.672630 0.716381 0.164 Uiso 0.79(3) 1 calc GR . P C 1
H11Y H 0.332887 0.663149 0.683002 0.164 Uiso 0.79(3) 1 calc GR . P C 1
C119 C 0.8212(13) 0.8385(11) 0.8892(7) 0.159(7) Uani 1 1 d . U . . .
H11Z H 0.785543 0.870866 0.896034 0.238 Uiso 1 1 calc GR . . . .
H H 0.879390 0.863930 0.903579 0.238 Uiso 1 1 calc GR . . . .
HA H 0.800441 0.792235 0.908923 0.238 Uiso 1 1 calc GR . . . .
C120 C 1.0785(13) 0.6476(15) 0.6256(11) 0.132(5) Uani 0.653(16) 1 d D U P E 1
H12A H 1.097693 0.702558 0.630856 0.159 Uiso 0.653(16) 1 calc R . P E 1
H12B H 1.073507 0.627324 0.663903 0.159 Uiso 0.653(16) 1 calc R . P E 1
C121 C 1.1483(15) 0.6225(15) 0.5970(12) 0.134(7) Uani 0.653(16) 1 d D U P E 1
H12C H 1.160875 0.648521 0.561671 0.201 Uiso 0.653(16) 1 calc GR . P E 1
H12D H 1.128600 0.568693 0.588245 0.201 Uiso 0.653(16) 1 calc GR . P E 1
H12E H 1.199347 0.634610 0.622932 0.201 Uiso 0.653(16) 1 calc GR . P E 1
C122 C 0.1618(9) 0.4890(12) 0.8061(8) 0.117(6) Uani 1 1 d . . . . .
N13 N 0.1717(7) 0.5101(8) 0.8543(7) 0.123(5) Uani 1 1 d . . . . .
C123 C 0.1471(11) 0.4639(11) 0.7471(7) 0.148(7) Uani 1 1 d . U . . .
H12P H 0.150491 0.506597 0.723421 0.222 Uiso 1 1 calc GR . . . .
H12Q H 0.091019 0.428034 0.740565 0.222 Uiso 1 1 calc GR . . . .
H12R H 0.189937 0.440089 0.737084 0.222 Uiso 1 1 calc GR . . . .
C124 C 0.1601(9) 0.2892(9) 0.7790(8) 0.104(5) Uani 1 1 d . . . . .
N14 N 0.1712(10) 0.3213(10) 0.8213(7) 0.162(7) Uani 1 1 d . . . . .
C125 C 0.1452(9) 0.2498(9) 0.7228(7) 0.126(6) Uani 1 1 d . . . . .
H12S H 0.129334 0.281286 0.694317 0.188 Uiso 1 1 calc GR . . . .
H12T H 0.099578 0.203292 0.723885 0.188 Uiso 1 1 calc GR . . . .
H12U H 0.196777 0.238642 0.712811 0.188 Uiso 1 1 calc GR . . . .
C126 C 0.9597(17) -0.0543(11) 0.5807(11) 0.132(7) Uani 0.648(16) 1 d D U P B 1
H12F H 0.927267 -0.092826 0.552399 0.199 Uiso 0.648(16) 1 calc GR . P B 1
H12G H 0.936693 -0.064489 0.617858 0.199 Uiso 0.648(16) 1 calc GR . P B 1
H12H H 1.018845 -0.054351 0.583340 0.199 Uiso 0.648(16) 1 calc GR . P B 1
C127 C 1.000(2) 0.609(2) 0.5588(19) 0.132(6) Uani 0.347(16) 1 d D U P E 2
H12I H 0.970693 0.646699 0.565549 0.159 Uiso 0.347(16) 1 calc R . P E 2
H12J H 0.994612 0.595524 0.517520 0.159 Uiso 0.347(16) 1 calc R . P E 2
C128 C 1.224(2) 0.700(2) 0.7652(16) 0.131(9) Uani 0.381(19) 1 d D U P D 2
H12K H 1.186895 0.660839 0.739456 0.197 Uiso 0.381(19) 1 calc GR . P D 2
H12L H 1.275187 0.686452 0.776831 0.197 Uiso 0.381(19) 1 calc GR . P D 2
H12M H 1.239678 0.747020 0.745660 0.197 Uiso 0.381(19) 1 calc GR . P D 2
C129 C 1.1803(13) 0.710(3) 0.8157(19) 0.107(6) Uani 0.381(19) 1 d D U P D 2
H12N H 1.197471 0.763030 0.828069 0.128 Uiso 0.381(19) 1 calc R . P D 2
H12O H 1.198451 0.682201 0.846957 0.128 Uiso 0.381(19) 1 calc R . P D 2
C130 C 1.111(3) 0.598(3) 0.6327(19) 0.134(8) Uani 0.347(16) 1 d D U P E 2
H13A H 1.062940 0.552994 0.635245 0.201 Uiso 0.347(16) 1 calc GR . P E 2
H13B H 1.117008 0.629920 0.667140 0.201 Uiso 0.347(16) 1 calc GR . P E 2
H13C H 1.162358 0.582996 0.629329 0.201 Uiso 0.347(16) 1 calc GR . P E 2
C131 C 1.095(2) 0.640(3) 0.580(2) 0.132(5) Uani 0.347(16) 1 d D U P E 2
H13D H 1.108385 0.694215 0.589691 0.158 Uiso 0.347(16) 1 calc R . P E 2
H13E H 1.130427 0.633203 0.549180 0.158 Uiso 0.347(16) 1 calc R . P E 2
C132 C 0.944(3) 0.0645(13) 0.618(2) 0.093(5) Uani 0.352(16) 1 d D U P B 2
H13F H 1.004779 0.070160 0.623708 0.112 Uiso 0.352(16) 1 calc R . P B 2
H13G H 0.919140 0.050956 0.654441 0.112 Uiso 0.352(16) 1 calc R . P B 2
C133 C 0.907(3) -0.0003(16) 0.5765(17) 0.100(5) Uani 0.352(16) 1 d D U P B 2
H13H H 0.952415 -0.023137 0.569866 0.120 Uiso 0.352(16) 1 calc R . P B 2
H13I H 0.893520 0.020233 0.540036 0.120 Uiso 0.352(16) 1 calc R . P B 2
C134 C 0.828(3) -0.065(2) 0.588(2) 0.145(11) Uani 0.352(16) 1 d D U P B 2
H13J H 0.823401 -0.106663 0.560705 0.218 Uiso 0.352(16) 1 calc GR . P B 2
H13K H 0.777939 -0.047668 0.582525 0.218 Uiso 0.352(16) 1 calc GR . P B 2
H13L H 0.834092 -0.080120 0.626608 0.218 Uiso 0.352(16) 1 calc GR . P B 2
C135 C 0.371(4) 0.631(3) 0.640(4) 0.101(8) Uani 0.21(3) 1 d D U P C 2
H13M H 0.336943 0.627145 0.603491 0.152 Uiso 0.21(3) 1 calc GR . P C 2
H13N H 0.430319 0.639673 0.632074 0.152 Uiso 0.21(3) 1 calc GR . P C 2
H13O H 0.364874 0.671816 0.663798 0.152 Uiso 0.21(3) 1 calc GR . P C 2
C136 C 0.2643(13) -0.1823(7) 0.6560(9) 0.107(6) Uani 0.88(3) 1 d D U P A 2
H13P H 0.252203 -0.188986 0.614584 0.160 Uiso 0.88(3) 1 calc GR . P A 2
H13Q H 0.219558 -0.217652 0.674638 0.160 Uiso 0.88(3) 1 calc GR . P A 2
H13R H 0.318499 -0.191181 0.666375 0.160 Uiso 0.88(3) 1 calc GR . P A 2
C137 C 0.340(3) 0.557(3) 0.670(3) 0.094(6) Uani 0.21(3) 1 d D U P C 2
H13S H 0.323538 0.566994 0.708454 0.112 Uiso 0.21(3) 1 calc R . P C 2
H13T H 0.290631 0.522900 0.648198 0.112 Uiso 0.21(3) 1 calc R . P C 2
C138 C 0.2682(10) -0.1027(7) 0.6752(10) 0.094(5) Uani 0.88(3) 1 d D U P A 2
H13U H 0.221674 -0.088308 0.654847 0.112 Uiso 0.88(3) 1 calc R . P A 2
H13V H 0.260828 -0.100400 0.716482 0.112 Uiso 0.88(3) 1 calc R . P A 2

loop_
_atom_site_aniso_label
_atom_site_aniso_U_11
_atom_site_aniso_U_22
_atom_site_aniso_U_33
_atom_site_aniso_U_23
_atom_site_aniso_U_13
_atom_site_aniso_U_12
Pt1 0.02707(14) 0.02194(13) 0.02873(14) 0.00091(10) 0.00188(11) 0.00680(10)
Pt2 0.02544(14) 0.02139(13) 0.03108(15) -0.00043(10) -0.00045(11) 0.00828(10)
Pt6 0.03157(15) 0.02160(13) 0.03106(15) 0.00202(11) 0.00107(12) 0.00787(11)
Pt3 0.03173(15) 0.02217(13) 0.02676(14) -0.00003(10) -0.00280(11) 0.00654(11)
Pt4 0.03260(15) 0.02354(14) 0.03057(15) -0.00075(11) 0.00242(12) 0.01173(11)
Pt5 0.03886(17) 0.02460(14) 0.02842(15) 0.00106(11) -0.00262(12) 0.01212(12)
S3 0.0301(10) 0.0338(10) 0.0282(9) 0.0020(7) 0.0033(7) 0.0079(7)
S6 0.0327(10) 0.0334(10) 0.0313(10) -0.0028(7) 0.0022(8) 0.0134(8)
S5 0.0327(10) 0.0366(10) 0.0377(11) 0.0005(8) 0.0044(8) 0.0089(8)
S2 0.0257(9) 0.0359(10) 0.0386(10) 0.0012(8) 0.0032(8) 0.0100(7)
S1 0.0373(11) 0.0381(10) 0.0317(10) -0.0030(8) -0.0080(8) 0.0080(8)
S4 0.0409(11) 0.0436(11) 0.0333(10) 0.0056(8) -0.0061(9) 0.0126(9)
F13 0.101(5) 0.058(3) 0.050(3) 0.011(3) 0.035(3) 0.025(3)
N11 0.030(3) 0.026(3) 0.033(3) 0.003(2) -0.006(3) 0.007(2)
O1 0.032(3) 0.026(3) 0.035(3) 0.004(2) 0.005(2) 0.006(2)
O2 0.037(3) 0.030(3) 0.043(3) 0.001(2) 0.004(2) 0.010(2)
F15 0.065(4) 0.045(3) 0.088(4) 0.026(3) 0.026(3) 0.027(3)
O6 0.058(4) 0.028(3) 0.039(3) -0.004(2) -0.001(3) 0.011(2)
F14 0.045(3) 0.071(4) 0.061(3) -0.008(3) 0.012(2) 0.010(3)
F16 0.064(3) 0.042(3) 0.071(4) -0.012(2) 0.014(3) 0.019(2)
C1 0.042(5) 0.020(4) 0.039(4) -0.002(3) -0.004(3) 0.006(3)
C2 0.037(4) 0.015(3) 0.047(5) 0.003(3) 0.003(3) 0.006(3)
N1 0.052(4) 0.033(4) 0.034(4) -0.001(3) -0.006(3) 0.014(3)
O4 0.043(3) 0.045(3) 0.065(4) 0.001(3) 0.000(3) 0.019(3)
O5 0.060(4) 0.030(3) 0.045(3) -0.001(2) -0.004(3) 0.019(3)
C3 0.043(4) 0.019(3) 0.032(4) 0.002(3) 0.005(3) 0.007(3)
C4 0.039(4) 0.015(3) 0.041(4) -0.001(3) 0.000(3) 0.005(3)
N9 0.030(3) 0.030(3) 0.048(4) 0.003(3) 0.002(3) 0.013(3)
C5 0.059(5) 0.021(4) 0.035(4) -0.003(3) -0.010(4) 0.012(3)
C6 0.039(4) 0.011(3) 0.043(4) -0.002(3) 0.000(3) 0.012(3)
N7 0.025(3) 0.034(3) 0.040(4) 0.001(3) 0.004(3) 0.006(3)
C7 0.034(4) 0.020(4) 0.057(5) 0.008(3) 0.009(4) 0.013(3)
C8 0.060(6) 0.026(4) 0.034(4) -0.002(3) 0.009(4) 0.008(4)
C9 0.048(5) 0.020(3) 0.032(4) 0.000(3) 0.000(3) 0.012(3)
O3 0.054(4) 0.042(3) 0.096(5) 0.014(3) -0.004(4) 0.004(3)
N10 0.030(3) 0.027(3) 0.037(4) 0.007(3) 0.001(3) 0.008(2)
C10 0.039(4) 0.019(3) 0.048(5) 0.006(3) 0.002(4) 0.003(3)
C11 0.029(4) 0.022(3) 0.032(4) 0.000(3) -0.010(3) 0.003(3)
C12 0.048(5) 0.024(4) 0.055(5) 0.001(3) 0.010(4) 0.018(3)
C13 0.065(6) 0.018(4) 0.040(5) -0.003(3) -0.014(4) 0.014(3)
C14 0.037(4) 0.016(3) 0.049(5) 0.008(3) 0.010(4) 0.006(3)
C15 0.056(5) 0.025(4) 0.037(4) -0.002(3) -0.006(4) 0.015(3)
C16 0.023(4) 0.030(4) 0.029(4) 0.003(3) -0.005(3) 0.004(3)
C17 0.054(5) 0.020(4) 0.056(5) 0.004(3) 0.015(4) 0.017(3)
C18 0.055(5) 0.019(4) 0.050(5) 0.003(3) -0.008(4) 0.013(3)
C19 0.069(6) 0.024(4) 0.044(5) 0.001(3) 0.014(4) 0.013(4)
N4 0.062(5) 0.040(4) 0.038(4) 0.006(3) -0.008(3) 0.019(3)
N5 0.037(4) 0.033(3) 0.045(4) -0.007(3) 0.001(3) 0.015(3)
N2 0.049(4) 0.039(4) 0.029(3) -0.003(3) 0.000(3) 0.012(3)
F12 0.096(5) 0.059(4) 0.084(4) 0.001(3) 0.014(3) 0.040(3)
C20 0.054(5) 0.024(4) 0.054(5) 0.008(3) 0.014(4) 0.012(4)
C21 0.031(4) 0.039(4) 0.035(4) 0.002(3) 0.004(3) 0.010(3)
C22 0.062(6) 0.027(4) 0.039(5) 0.008(3) 0.001(4) 0.018(4)
C23 0.037(5) 0.023(4) 0.065(6) -0.004(4) -0.011(4) 0.011(3)
N3 0.048(4) 0.042(4) 0.041(4) 0.012(3) 0.004(3) 0.009(3)
F11 0.084(5) 0.150(7) 0.064(4) 0.024(4) -0.009(3) 0.050(5)
C24 0.013(2) 0.027(2) 0.042(3) -0.004(2) 0.001(2) 0.0092(18)
C25 0.029(4) 0.032(4) 0.038(4) -0.006(3) 0.001(3) 0.009(3)
N8 0.038(4) 0.031(3) 0.042(4) 0.007(3) 0.011(3) 0.008(3)
C26 0.027(4) 0.023(3) 0.031(4) -0.002(3) -0.006(3) 0.013(3)
C27 0.025(4) 0.027(4) 0.047(5) 0.003(3) 0.006(3) 0.006(3)
C28 0.026(4) 0.030(4) 0.062(6) 0.005(4) -0.006(4) 0.011(3)
N6 0.027(3) 0.033(3) 0.041(4) -0.006(3) 0.000(3) 0.012(3)
C29 0.033(5) 0.046(5) 0.052(5) 0.003(4) 0.007(4) 0.000(4)
C30 0.034(4) 0.041(4) 0.030(4) 0.004(3) 0.003(3) 0.010(3)
C31 0.013(2) 0.027(2) 0.042(3) -0.004(2) 0.001(2) 0.0092(18)
C32 0.052(5) 0.026(4) 0.036(4) 0.008(3) 0.009(4) 0.019(3)
F9 0.107(5) 0.094(5) 0.076(4) -0.003(4) 0.038(4) 0.028(4)
C33 0.044(5) 0.020(4) 0.049(5) -0.005(3) 0.011(4) 0.008(3)
C34 0.050(5) 0.034(4) 0.030(4) 0.008(3) 0.006(4) 0.019(4)
C35 0.023(4) 0.039(4) 0.034(4) -0.001(3) 0.003(3) 0.011(3)
C36 0.043(5) 0.025(4) 0.066(6) 0.002(4) -0.006(4) 0.011(3)
C37 0.022(4) 0.029(4) 0.030(4) -0.003(3) -0.006(3) 0.005(3)
N12 0.039(4) 0.026(3) 0.050(4) 0.005(3) 0.003(3) -0.002(3)
C38 0.018(3) 0.029(4) 0.046(4) 0.003(3) 0.002(3) 0.009(3)
C39 0.041(5) 0.031(4) 0.041(5) -0.003(3) -0.011(4) 0.000(3)
C40 0.039(5) 0.033(4) 0.044(5) -0.001(3) 0.003(4) 0.012(3)
C41 0.038(4) 0.020(4) 0.061(6) 0.005(3) -0.005(4) 0.011(3)
C42 0.025(4) 0.035(4) 0.033(4) -0.006(3) 0.003(3) 0.007(3)
C43 0.029(4) 0.024(3) 0.023(3) -0.001(3) -0.007(3) 0.007(3)
C44 0.045(5) 0.032(4) 0.031(4) -0.001(3) -0.012(3) 0.011(3)
C45 0.029(4) 0.026(4) 0.031(4) 0.001(3) -0.006(3) 0.011(3)
C46 0.030(4) 0.026(4) 0.024(4) 0.002(3) -0.004(3) 0.005(3)
C47 0.046(5) 0.042(5) 0.035(4) 0.011(3) 0.006(4) 0.018(4)
C48 0.045(5) 0.033(4) 0.059(6) 0.009(4) 0.009(4) -0.002(4)
C49 0.034(4) 0.042(4) 0.032(4) 0.003(3) 0.002(3) 0.006(3)
C50 0.038(5) 0.037(4) 0.045(5) -0.004(3) -0.003(4) 0.016(3)
C51 0.031(4) 0.036(4) 0.052(5) -0.004(4) 0.006(4) -0.003(3)
C52 0.049(5) 0.036(4) 0.034(4) -0.002(3) -0.009(4) 0.013(4)
F5 0.065(4) 0.139(7) 0.137(7) -0.065(5) -0.038(4) 0.038(4)
C53 0.042(4) 0.027(4) 0.029(4) -0.002(3) 0.003(3) 0.015(3)
C54 0.047(5) 0.034(4) 0.038(4) 0.001(3) 0.011(4) 0.007(4)
C55 0.026(4) 0.031(4) 0.026(4) 0.003(3) -0.001(3) 0.008(3)
C56 0.026(4) 0.033(4) 0.035(4) -0.002(3) -0.001(3) 0.004(3)
C57 0.023(4) 0.027(4) 0.048(5) 0.002(3) 0.001(3) 0.004(3)
C58 0.037(4) 0.039(4) 0.032(4) -0.001(3) -0.001(3) 0.003(3)
C59 0.027(4) 0.028(4) 0.033(4) -0.004(3) -0.004(3) 0.005(3)
F6 0.076(4) 0.043(3) 0.157(7) -0.001(4) -0.045(4) 0.010(3)
C60 0.060(6) 0.029(4) 0.038(5) -0.007(3) -0.011(4) 0.009(4)
F10 0.076(5) 0.067(4) 0.216(8) -0.066(5) -0.008(5) 0.006(3)
C61 0.027(4) 0.034(4) 0.030(4) -0.001(3) 0.000(3) 0.008(3)
C62 0.036(5) 0.038(5) 0.062(6) 0.011(4) -0.001(4) 0.014(4)
C63 0.039(5) 0.039(4) 0.043(5) 0.000(3) 0.009(4) 0.012(4)
C64 0.037(4) 0.034(4) 0.033(4) -0.001(3) 0.004(3) 0.006(3)
B4 0.046(6) 0.034(5) 0.040(5) 0.001(4) 0.014(4) 0.013(4)
C65 0.061(6) 0.026(4) 0.045(5) -0.006(3) -0.013(4) 0.019(4)
C66 0.035(4) 0.046(5) 0.046(5) -0.002(4) 0.005(4) 0.014(4)
C67 0.069(6) 0.047(5) 0.040(5) -0.010(4) 0.000(4) 0.017(5)
C68 0.038(4) 0.035(4) 0.035(4) 0.000(3) 0.005(3) 0.007(3)
C69 0.057(6) 0.036(4) 0.049(5) 0.012(4) 0.013(4) 0.011(4)
C70 0.066(6) 0.036(5) 0.077(7) 0.019(5) 0.030(5) 0.025(4)
O7 0.095(7) 0.104(7) 0.125(9) 0.010(6) 0.002(6) 0.045(6)
C71 0.036(5) 0.049(5) 0.046(5) 0.014(4) -0.002(4) 0.018(4)
C72 0.047(5) 0.049(5) 0.062(6) -0.005(4) 0.000(4) 0.027(4)
C73 0.060(6) 0.057(6) 0.042(5) -0.002(4) 0.011(4) 0.016(5)
C74 0.059(6) 0.021(4) 0.045(5) -0.002(3) -0.002(4) 0.009(3)
C75 0.077(7) 0.036(5) 0.087(8) -0.002(5) 0.032(6) 0.012(5)
C76 0.047(5) 0.028(4) 0.055(5) -0.003(4) -0.011(4) -0.001(3)
F3 0.047(4) 0.261(10) 0.107(6) 0.062(6) -0.003(4) -0.007(5)
C77 0.030(4) 0.029(4) 0.036(4) -0.002(3) 0.006(3) 0.006(3)
C78 0.035(4) 0.034(4) 0.039(4) -0.003(3) -0.003(3) 0.014(3)
C79 0.069(6) 0.037(5) 0.045(5) -0.006(4) -0.009(5) 0.019(4)
C80 0.074(7) 0.034(5) 0.113(10) -0.009(6) 0.041(7) 0.020(5)
C81 0.031(4) 0.033(4) 0.042(4) -0.002(3) 0.000(3) 0.012(3)
C82 0.071(7) 0.042(5) 0.060(6) -0.013(4) 0.003(5) 0.020(5)
C83 0.033(5) 0.050(5) 0.058(5) -0.007(4) -0.006(4) 0.016(4)
C84 0.053(5) 0.069(6) 0.080(6) 0.008(5) 0.000(5) 0.030(5)
F1 0.045(4) 0.178(7) 0.096(5) 0.042(5) -0.007(3) -0.001(4)
C85 0.020(4) 0.034(4) 0.047(5) -0.007(3) 0.000(3) 0.009(3)
C86 0.042(5) 0.033(4) 0.050(5) -0.001(4) 0.015(4) 0.000(4)
C87 0.086(8) 0.054(6) 0.046(5) 0.008(4) -0.004(5) 0.036(5)
C88 0.047(5) 0.037(5) 0.060(6) -0.015(4) 0.009(4) 0.013(4)
C89 0.076(7) 0.058(6) 0.050(6) 0.022(5) 0.018(5) 0.025(5)
C90 0.056(6) 0.041(5) 0.045(5) 0.003(4) -0.004(4) 0.012(4)
C91 0.097(8) 0.036(5) 0.059(6) 0.001(4) 0.003(6) 0.008(5)
C92 0.085(7) 0.055(6) 0.043(5) 0.020(4) 0.012(5) 0.029(5)
C93 0.067(6) 0.045(5) 0.032(4) -0.006(4) -0.006(4) 0.019(4)
C94 0.083(7) 0.054(6) 0.084(7) 0.020(5) -0.007(6) 0.020(5)
C95 0.199(19) 0.064(8) 0.094(11) -0.018(7) -0.033(11) 0.066(10)
F7 0.142(8) 0.171(9) 0.206(10) 0.106(8) 0.003(7) 0.058(7)
C96 0.043(6) 0.087(8) 0.113(10) 0.020(7) 0.016(6) 0.029(6)
C97 0.198(19) 0.080(10) 0.106(11) -0.006(8) -0.040(12) 0.075(11)
C98 0.086(9) 0.063(8) 0.145(13) 0.035(8) 0.057(9) 0.024(6)
C99 0.054(6) 0.064(7) 0.088(8) 0.008(6) 0.019(6) 0.034(5)
F8 0.116(7) 0.186(9) 0.128(7) -0.070(7) -0.006(6) 0.033(6)
F2 0.089(6) 0.205(9) 0.234(10) 0.131(8) 0.054(6) 0.075(6)
C100 0.125(11) 0.064(7) 0.077(8) -0.011(6) -0.020(8) 0.058(8)
C101 0.079(7) 0.088(6) 0.101(6) 0.013(5) 0.003(6) 0.040(5)
C102 0.080(7) 0.055(6) 0.079(7) 0.016(5) 0.027(6) -0.008(5)
B3 0.046(6) 0.037(5) 0.046(6) -0.003(4) -0.003(5) 0.014(4)
C103 0.041(5) 0.048(5) 0.061(6) -0.009(4) 0.009(4) 0.024(4)
B2 0.077(9) 0.055(7) 0.059(7) -0.005(6) -0.016(6) 0.025(6)
C104 0.071(7) 0.049(5) 0.054(6) 0.016(4) 0.014(5) 0.025(5)
C105 0.062(6) 0.041(5) 0.086(7) -0.018(5) -0.023(5) 0.026(4)
C106 0.181(16) 0.059(8) 0.075(9) -0.010(6) -0.039(10) 0.044(9)
C107 0.110(13) 0.077(9) 0.165(17) 0.000(9) 0.017(12) 0.026(8)
C108 0.102(12) 0.054(10) 0.118(14) -0.021(10) -0.002(11) 0.006(10)
C109 0.097(6) 0.101(5) 0.109(6) 0.007(4) 0.007(4) 0.037(4)
C110 0.095(7) 0.093(7) 0.101(7) 0.015(6) 0.033(6) 0.003(6)
B1 0.044(7) 0.122(13) 0.070(9) 0.027(9) 0.001(6) 0.010(8)
F4 0.154(10) 0.181(10) 0.289(13) -0.077(10) 0.004(9) 0.019(8)
C111 0.108(10) 0.048(6) 0.129(11) 0.039(6) 0.049(8) 0.040(6)
C112 0.076(8) 0.046(6) 0.124(10) -0.029(6) -0.026(7) 0.029(5)
C113 0.087(5) 0.068(5) 0.121(6) 0.007(5) -0.010(5) 0.013(5)
C114 0.103(13) 0.065(12) 0.114(14) -0.014(11) -0.001(12) 0.011(11)
C115 0.113(6) 0.116(6) 0.124(7) -0.003(6) 0.004(6) 0.013(5)
C116 0.113(10) 0.126(10) 0.135(10) 0.009(8) 0.025(8) 0.018(7)
C117 0.094(8) 0.064(6) 0.107(9) 0.021(7) -0.006(7) 0.033(6)
C118 0.126(10) 0.073(8) 0.132(12) 0.020(8) -0.005(9) 0.035(7)
C119 0.179(15) 0.197(15) 0.115(12) -0.003(11) 0.006(11) 0.081(12)
C120 0.124(7) 0.129(7) 0.129(7) -0.004(6) 0.009(6) 0.014(6)
C121 0.137(11) 0.121(11) 0.133(11) 0.001(10) -0.001(10) 0.022(9)
C122 0.058(9) 0.198(19) 0.108(13) 0.016(13) 0.017(9) 0.055(10)
N13 0.063(7) 0.145(12) 0.163(13) 0.037(11) -0.006(9) 0.031(7)
C123 0.139(13) 0.210(15) 0.126(12) 0.010(11) 0.038(10) 0.094(11)
C124 0.081(10) 0.107(12) 0.117(13) 0.017(10) 0.002(10) 0.016(8)
N14 0.122(12) 0.210(18) 0.127(13) -0.049(12) 0.016(10) 0.008(11)
C125 0.082(10) 0.158(15) 0.116(13) 0.037(12) 0.002(9) 0.000(10)
C126 0.138(11) 0.120(11) 0.151(12) 0.006(10) 0.002(10) 0.059(9)
C127 0.120(8) 0.130(8) 0.129(9) -0.005(8) 0.006(8) 0.008(8)
C128 0.114(15) 0.130(15) 0.132(15) 0.017(14) 0.039(13) 0.000(14)
C129 0.099(10) 0.100(11) 0.110(11) 0.014(9) 0.039(9) 0.003(9)
C130 0.128(13) 0.129(13) 0.134(13) -0.002(13) 0.019(13) 0.018(12)
C131 0.122(8) 0.128(8) 0.129(8) -0.006(8) 0.009(8) 0.011(7)
C132 0.087(8) 0.096(7) 0.106(7) 0.012(7) 0.004(7) 0.042(7)
C133 0.095(8) 0.101(7) 0.115(7) 0.010(7) 0.007(7) 0.046(7)
C134 0.133(19) 0.16(2) 0.15(2) 0.010(18) 0.004(18) 0.051(18)
C135 0.114(14) 0.069(12) 0.120(15) 0.023(13) -0.010(14) 0.029(12)
C136 0.108(11) 0.063(8) 0.135(12) -0.022(8) -0.005(10) 0.008(7)
C137 0.103(11) 0.068(10) 0.114(12) 0.021(11) -0.006(11) 0.032(9)
C138 0.102(10) 0.050(7) 0.115(12) -0.020(7) -0.002(9) 0.004(6)

loop_
_atom_type_symbol
_atom_type_description
_atom_type_scat_dispersion_real
_atom_type_scat_dispersion_imag
_atom_type_scat_source
C C 0.0033 0.0016 'International Tables Vol C Tables 4.2.6.8 and 6.1.1.4'
H H 0.0000 0.0000 'International Tables Vol C Tables 4.2.6.8 and 6.1.1.4'
B B 0.0013 0.0007 'International Tables Vol C Tables 4.2.6.8 and 6.1.1.4'
F F 0.0171 0.0103 'International Tables Vol C Tables 4.2.6.8 and 6.1.1.4'
N N 0.0061 0.0033 'International Tables Vol C Tables 4.2.6.8 and 6.1.1.4'
O O 0.0106 0.0060 'International Tables Vol C Tables 4.2.6.8 and 6.1.1.4'
Pt Pt -1.7033 8.3905 'International Tables Vol C Tables 4.2.6.8 and 6.1.1.4'
S S 0.1246 0.1234 'International Tables Vol C Tables 4.2.6.8 and 6.1.1.4'

loop_
_geom_angle_atom_site_label_1
_geom_angle_atom_site_label_2
_geom_angle_atom_site_label_3
_geom_angle
Pt3 Pt1 Pt2 59.765(10)
S3 Pt1 Pt2 144.45(5)
S3 Pt1 Pt3 155.61(5)
C7 Pt1 Pt2 96.3(2)
C7 Pt1 Pt3 81.7(2)
C7 Pt1 S3 90.3(2)
C7 Pt1 C9 38.2(3)
C7 Pt1 C10 141.1(3)
C7 Pt1 C32 178.1(3)
C9 Pt1 Pt2 71.7(2)
C9 Pt1 Pt3 94.09(19)
C9 Pt1 S3 93.6(2)
C10 Pt1 Pt2 93.8(2)
C10 Pt1 Pt3 71.31(19)
C10 Pt1 S3 102.8(2)
C10 Pt1 C9 163.5(3)
C32 Pt1 Pt2 82.7(2)
C32 Pt1 Pt3 96.4(2)
C32 Pt1 S3 91.5(2)
C32 Pt1 C9 142.3(3)
C32 Pt1 C10 37.6(3)
Pt3 Pt2 Pt1 59.879(11)
S2 Pt2 Pt1 154.12(5)
S2 Pt2 Pt3 145.20(5)
S2 Pt2 C65 109.2(2)
C4 Pt2 Pt1 72.80(19)
C4 Pt2 Pt3 93.1(2)
C4 Pt2 S2 94.8(2)
C4 Pt2 C17 162.3(3)
C4 Pt2 C65 121.6(3)
C14 Pt2 Pt1 94.1(2)
C14 Pt2 Pt3 76.1(2)
C14 Pt2 S2 89.3(2)
C14 Pt2 C4 38.9(3)
C14 Pt2 C17 131.5(3)
C14 Pt2 C41 167.4(3)
C14 Pt2 C65 156.0(3)
C17 Pt2 Pt1 96.6(2)
C17 Pt2 Pt3 69.2(2)
C17 Pt2 S2 100.2(2)
C17 Pt2 C65 61.7(3)
C41 Pt2 Pt1 91.1(2)
C41 Pt2 Pt3 96.8(2)
C41 Pt2 S2 91.0(2)
C41 Pt2 C4 153.5(3)
C41 Pt2 C17 36.2(3)
C41 Pt2 C65 33.1(3)
C65 Pt2 Pt1 62.48(19)
C65 Pt2 Pt3 94.99(19)
Pt5 Pt6 Pt4 59.879(12)
S5 Pt6 Pt4 152.71(5)
S5 Pt6 Pt5 146.57(5)
S5 Pt6 C74 109.3(2)
C2 Pt6 Pt4 95.4(2)
C2 Pt6 Pt5 77.5(2)
C2 Pt6 S5 88.1(2)
C2 Pt6 C6 38.7(3)
C2 Pt6 C20 132.9(3)
C2 Pt6 C36 169.2(3)
C2 Pt6 C74 156.0(3)
C6 Pt6 Pt4 72.45(19)
C6 Pt6 Pt5 92.6(2)
C6 Pt6 S5 94.7(2)
C6 Pt6 C20 162.6(3)
C6 Pt6 C74 120.8(3)
C20 Pt6 Pt4 96.8(2)
C20 Pt6 Pt5 70.1(2)
C20 Pt6 S5 100.6(2)
C20 Pt6 C74 61.8(3)
C36 Pt6 Pt4 90.1(2)
C36 Pt6 Pt5 97.4(2)
C36 Pt6 S5 91.3(2)
C36 Pt6 C6 152.0(3)
C36 Pt6 C20 36.8(3)
C36 Pt6 C74 32.6(3)
C74 Pt6 Pt4 61.57(19)
C74 Pt6 Pt5 94.66(19)
Pt2 Pt3 Pt1 60.356(11)
S1 Pt3 Pt1 142.66(5)
S1 Pt3 Pt2 156.78(5)
S1 Pt3 C28 99.78(19)
C1 Pt3 Pt1 73.3(2)
C1 Pt3 Pt2 93.1(2)
C1 Pt3 S1 92.9(2)
C1 Pt3 C28 122.8(3)
C1 Pt3 C34 161.6(3)
C13 Pt3 Pt1 91.8(2)
C13 Pt3 Pt2 96.1(2)
C13 Pt3 S1 87.5(2)
C13 Pt3 C1 155.6(3)
C13 Pt3 C28 33.8(3)
C13 Pt3 C34 35.7(3)
C15 Pt3 Pt1 94.8(2)
C15 Pt3 Pt2 76.1(2)
C15 Pt3 S1 95.0(2)
C15 Pt3 C1 38.8(3)
C15 Pt3 C13 165.5(3)
C15 Pt3 C28 157.3(3)
C15 Pt3 C34 130.2(3)
C28 Pt3 Pt1 63.18(19)
C28 Pt3 Pt2 95.75(18)
C34 Pt3 Pt1 96.79(18)
C34 Pt3 Pt2 68.52(19)
C34 Pt3 S1 103.89(19)
C34 Pt3 C28 62.2(3)
Pt5 Pt4 Pt6 59.782(11)
S6 Pt4 Pt6 141.78(5)
S6 Pt4 Pt5 158.03(5)
C3 Pt4 Pt6 72.02(19)
C3 Pt4 Pt5 93.33(19)
C3 Pt4 S6 91.97(19)
C3 Pt4 C12 163.0(3)
C12 Pt4 Pt6 93.9(2)
C12 Pt4 Pt5 70.9(2)
C12 Pt4 S6 105.1(2)
C19 Pt4 Pt6 83.6(2)
C19 Pt4 Pt5 96.7(2)
C19 Pt4 S6 91.4(2)
C19 Pt4 C3 144.1(3)
C19 Pt4 C12 37.8(3)
C19 Pt4 C33 177.3(3)
C33 Pt4 Pt6 95.8(2)
C33 Pt4 Pt5 80.8(2)
C33 Pt4 S6 90.7(2)
C33 Pt4 C3 37.5(3)
C33 Pt4 C12 139.8(3)
Pt6 Pt5 Pt4 60.339(11)
S4 Pt5 Pt6 159.38(5)
S4 Pt5 Pt4 140.15(5)
C5 Pt5 Pt6 95.7(2)
C5 Pt5 Pt4 93.1(2)
C5 Pt5 S4 86.6(2)
C5 Pt5 C18 158.2(3)
C18 Pt5 Pt6 92.9(2)
C18 Pt5 Pt4 73.9(2)
C18 Pt5 S4 92.4(2)
C22 Pt5 Pt6 74.4(2)
C22 Pt5 Pt4 94.6(2)
C22 Pt5 S4 97.6(2)
C22 Pt5 C5 162.1(3)
C22 Pt5 C18 39.5(3)
C77 S3 Pt1 110.0(2)
C53 S6 Pt4 112.8(2)
C27 S5 Pt6 105.6(2)
C57 S2 Pt2 106.0(2)
C44 S1 Pt3 108.0(3)
C52 S4 Pt5 112.5(3)
C27 N11 C11 126.1(6)
C27 N11 C39 109.5(6)
C39 N11 C11 124.3(6)
C46 O1 C68 117.0(5)
C26 O2 C40 117.5(5)
C25 O6 C93 117.8(6)
Pt3 C1 H1 113.7
C10 C1 Pt3 108.3(5)
C10 C1 H1 113.7
C15 C1 Pt3 69.8(4)
C15 C1 H1 113.7
C15 C1 C10 128.0(7)
Pt6 C2 H2 114.1
C6 C2 Pt6 72.3(4)
C6 C2 H2 114.1
C6 C2 C8 127.0(7)
C8 C2 Pt6 106.2(5)
C8 C2 H2 114.1
C44 N1 C60 126.6(7)
C44 N1 C67 110.1(7)
C67 N1 C60 123.2(7)
C63 O4 C84 117.8(6)
C81 O5 C90 117.9(6)
Pt4 C3 H3 114.1
C6 C3 Pt4 106.9(4)
C6 C3 H3 114.1
C33 C3 Pt4 69.5(4)
C33 C3 H3 114.1
C33 C3 C6 127.9(7)
Pt2 C4 H4 113.9
C9 C4 Pt2 109.0(4)
C9 C4 H4 113.9
C9 C4 C14 127.0(7)
C14 C4 Pt2 69.9(4)
C14 C4 H4 113.9
C57 N9 C62 110.2(6)
C57 N9 C72 124.8(7)
C62 N9 C72 124.5(7)
Pt5 C5 H5 115.2
C8 C5 Pt5 81.7(4)
C8 C5 H5 115.2
C23 C5 Pt5 86.8(4)
C23 C5 H5 115.2
C23 C5 C8 128.5(7)
Pt6 C6 H6 113.5
C2 C6 Pt6 69.0(4)
C2 C6 C3 128.9(7)
C2 C6 H6 113.5
C3 C6 Pt6 108.5(4)
C3 C6 H6 113.5
C51 N7 C38 122.8(6)
C77 N7 C38 127.7(6)
C77 N7 C51 109.5(6)
Pt1 C7 H7 113.7
C9 C7 Pt1 73.9(4)
C9 C7 H7 113.7
C28 C7 Pt1 101.2(5)
C28 C7 H7 113.7
C28 C7 C9 129.7(7)
C2 C8 H8 115.3
C5 C8 C2 129.5(7)
C5 C8 H8 115.3
Pt1 C9 H9 114.6
C4 C9 Pt1 106.3(4)
C4 C9 C7 127.3(7)
C4 C9 H9 114.6
C7 C9 Pt1 68.0(4)
C7 C9 H9 114.6
C48 O3 C113 115.1(7)
C57 N10 C45 125.2(6)
C57 N10 C71 109.6(6)
C71 N10 C45 125.2(6)
Pt1 C10 H10 114.0
C1 C10 Pt1 106.8(4)
C1 C10 H10 114.0
C32 C10 Pt1 68.6(4)
C32 C10 C1 128.5(7)
C32 C10 H10 114.0
C16 C11 N11 119.5(6)
C16 C11 C26 121.3(6)
C26 C11 N11 119.2(6)
Pt4 C12 H12 114.2
C18 C12 Pt4 106.9(5)
C18 C12 H12 114.2
C19 C12 Pt4 67.9(4)
C19 C12 H12 114.2
C19 C12 C18 128.4(8)
Pt3 C13 H13 115.1
C28 C13 Pt3 88.1(5)
C28 C13 H13 115.1
C34 C13 Pt3 79.8(4)
C34 C13 H13 115.1
C34 C13 C28 128.8(7)
Pt2 C14 H14 113.2
C4 C14 Pt2 71.2(4)
C4 C14 H14 113.2
C34 C14 Pt2 106.7(5)
C34 C14 C4 129.7(7)
C34 C14 H14 113.2
Pt3 C15 H15 113.4
C1 C15 Pt3 71.4(4)
C1 C15 H15 113.4
C1 C15 C17 128.2(7)
C17 C15 Pt3 108.0(5)
C17 C15 H15 113.4
C11 C16 H16 119.9
C11 C16 C37 120.2(7)
C37 C16 H16 119.9
Pt2 C17 H17 114.9
C15 C17 Pt2 104.7(5)
C15 C17 H17 114.9
C41 C17 Pt2 64.4(4)
C41 C17 C15 128.6(8)
C41 C17 H17 114.9
Pt5 C18 H18 114.0
C12 C18 Pt5 107.9(5)
C12 C18 H18 114.0
C12 C18 C22 127.5(8)
C22 C18 Pt5 69.8(4)
C22 C18 H18 114.0
Pt4 C19 H19 114.4
C12 C19 Pt4 74.3(4)
C12 C19 H19 114.4
C74 C19 Pt4 99.6(5)
C74 C19 C12 128.4(8)
C74 C19 H19 114.4
C52 N4 C87 124.4(7)
C52 N4 C92 111.2(7)
C92 N4 C87 124.2(7)
C53 N5 C88 125.7(7)
C53 N5 C103 110.2(6)
C103 N5 C88 124.0(6)
C44 N2 C64 127.7(6)
C44 N2 C73 110.0(7)
C73 N2 C64 122.3(7)
Pt6 C20 H20 114.3
C22 C20 Pt6 105.6(5)
C22 C20 H20 114.3
C36 C20 Pt6 66.6(4)
C36 C20 H20 114.3
C36 C20 C22 129.1(8)
C29 C21 C66 119.5(7)
C30 C21 C29 120.6(7)
C30 C21 C66 119.9(7)
Pt5 C22 H22 113.5
C18 C22 Pt5 70.7(4)
C18 C22 H22 113.5
C20 C22 Pt5 108.6(5)
C20 C22 C18 127.9(8)
C20 C22 H22 113.5
C5 C23 H23 115.5
C5 C23 C33 129.1(7)
C33 C23 H23 115.5
C52 N3 C47 127.4(7)
C52 N3 C89 109.7(7)
C89 N3 C47 122.8(7)
C31 C24 C35 119.4(6)
C31 C24 C42 118.9(6)
C35 C24 C42 121.7(7)
O6 C25 C38 114.0(6)
O6 C25 C56 126.6(7)
C56 C25 C38 119.4(6)
C77 N8 C69 126.1(7)
C77 N8 C86 109.4(6)
C86 N8 C69 124.4(6)
O2 C26 C11 114.2(6)
O2 C26 C59 126.2(6)
C59 C26 C11 119.5(6)
N11 C27 S5 128.3(5)
N12 C27 S5 125.9(6)
N12 C27 N11 105.7(6)
Pt3 C28 H28 115.2
C7 C28 Pt3 107.7(5)
C7 C28 C13 128.5(7)
C7 C28 H28 115.2
C13 C28 Pt3 58.1(4)
C13 C28 H28 115.2
C53 N6 C83 109.7(6)
C53 N6 C85 126.8(6)
C83 N6 C85 123.5(6)
C21 C29 H29 120.1
C48 C29 C21 119.8(8)
C48 C29 H29 120.1
C21 C30 C49 118.2(7)
C21 C30 C58 118.9(7)
C58 C30 C49 122.9(7)
C24 C31 C78 119.0(6)
C56 C31 C24 119.7(6)
C56 C31 C78 121.3(7)
Pt1 C32 H32 114.6
C10 C32 Pt1 73.7(4)
C10 C32 H32 114.6
C65 C32 Pt1 99.5(5)
C65 C32 C10 128.1(7)
C65 C32 H32 114.6
Pt4 C33 H33 114.3
C3 C33 Pt4 73.0(4)
C3 C33 C23 128.4(7)
C3 C33 H33 114.3
C23 C33 Pt4 101.8(5)
C23 C33 H33 114.3
Pt3 C34 H34 114.9
C13 C34 Pt3 64.5(4)
C13 C34 C14 128.0(7)
C13 C34 H34 114.9
C14 C34 Pt3 106.0(5)
C14 C34 H34 114.9
C24 C35 H35 120.4
C38 C35 C24 119.3(7)
C38 C35 H35 120.4
Pt6 C36 H36 115.4
C20 C36 Pt6 76.6(4)
C20 C36 H36 115.4
C74 C36 Pt6 91.8(5)
C74 C36 C20 128.0(8)
C74 C36 H36 115.4
C16 C37 C43 119.1(6)
C16 C37 C61 122.1(6)
C61 C37 C43 118.8(6)
C27 N12 C76 109.9(6)
C27 N12 C102 125.0(7)
C76 N12 C102 125.0(7)
C25 C38 N7 116.7(6)
C35 C38 N7 121.7(7)
C35 C38 C25 121.6(7)
N11 C39 H39 126.4
C76 C39 N11 107.3(7)
C76 C39 H39 126.4
O2 C40 H40A 110.3
O2 C40 H40B 110.3
O2 C40 C50 107.2(6)
H40A C40 H40B 108.5
C50 C40 H40A 110.3
C50 C40 H40B 110.3
Pt2 C41 H41 115.4
C17 C41 Pt2 79.4(4)
C17 C41 H41 115.4
C65 C41 Pt2 89.3(5)
C65 C41 C17 127.8(8)
C65 C41 H41 115.4
C24 C42 H42 119.9
C85 C42 C24 120.1(7)
C85 C42 H42 119.9
C55 C43 C37 119.1(6)
C59 C43 C37 119.1(6)
C59 C43 C55 121.8(6)
N1 C44 S1 125.3(6)
N1 C44 N2 105.5(7)
N2 C44 S1 129.1(6)
C46 C45 N10 118.2(6)
C61 C45 N10 119.9(6)
C61 C45 C46 121.8(6)
O1 C46 C45 114.5(6)
C55 C46 O1 125.9(6)
C55 C46 C45 119.6(6)
C48 C47 N3 117.4(7)
C49 C47 N3 121.9(7)
C49 C47 C48 120.6(7)
O3 C48 C29 125.9(8)
O3 C48 C47 114.6(8)
C29 C48 C47 119.6(7)
C30 C49 H49 119.4
C47 C49 C30 121.1(7)
C47 C49 H49 119.4
C40 C50 H50A 108.5
C40 C50 H50B 108.5
H50A C50 H50B 107.5
C105 C50 C40 115.0(7)
C105 C50 H50A 108.5
C105 C50 H50B 108.5
N7 C51 H51 126.4
C86 C51 N7 107.1(7)
C86 C51 H51 126.4
N4 C52 S4 125.8(7)
N4 C52 N3 104.2(7)
N3 C52 S4 129.7(6)
N5 C53 S6 126.1(6)
N5 C53 N6 105.6(6)
N6 C53 S6 127.9(5)
H54A C54 H54B 107.5
C68 C54 H54A 108.5
C68 C54 H54B 108.5
C68 C54 C104 114.9(7)
C104 C54 H54A 108.5
C104 C54 H54B 108.5
C43 C55 H55 119.7
C46 C55 C43 120.6(6)
C46 C55 H55 119.7
C25 C56 C31 120.6(7)
C25 C56 H56 119.7
C31 C56 H56 119.7
N9 C57 S2 126.0(6)
N9 C57 N10 105.4(6)
N10 C57 S2 128.6(6)
C30 C58 H58 119.6
C64 C58 C30 120.8(7)
C64 C58 H58 119.6
C26 C59 C43 120.8(7)
C26 C59 H59 119.6
C43 C59 H59 119.6
N1 C60 H60A 108.6
N1 C60 H60B 108.6
N1 C60 C79 114.6(7)
H60A C60 H60B 107.6
C79 C60 H60A 108.6
C79 C60 H60B 108.6
C37 C61 H61 120.0
C45 C61 C37 120.1(7)
C45 C61 H61 120.0
N9 C62 H62 126.2
C71 C62 N9 107.6(7)
C71 C62 H62 126.2
O4 C63 C64 114.2(7)
C66 C63 O4 125.7(8)
C66 C63 C64 120.1(7)
C58 C64 N2 122.0(7)
C58 C64 C63 120.2(7)
C63 C64 N2 117.6(7)
F15 B4 F13 108.7(7)
F15 B4 F14 109.6(7)
F15 B4 F16 109.4(8)
F14 B4 F13 109.9(8)
F14 B4 F16 109.8(7)
F16 B4 F13 109.3(7)
Pt2 C65 H65 114.5
C32 C65 Pt2 108.7(5)
C32 C65 H65 114.5
C41 C65 Pt2 57.6(4)
C41 C65 C32 130.0(8)
C41 C65 H65 114.5
C21 C66 H66 120.0
C63 C66 C21 120.0(8)
C63 C66 H66 120.0
N1 C67 H67 126.3
C73 C67 N1 107.3(7)
C73 C67 H67 126.3
O1 C68 C54 107.9(6)
O1 C68 H68A 110.1
O1 C68 H68B 110.1
C54 C68 H68A 110.1
C54 C68 H68B 110.1
H68A C68 H68B 108.4
N8 C69 H69A 109.0
N8 C69 H69B 109.0
N8 C69 C70 113.0(7)
H69A C69 H69B 107.8
C70 C69 H69A 109.0
C70 C69 H69B 109.0
C69 C70 H70 116.5
C75 C70 C69 127.0(9)
C75 C70 H70 116.5
C95 O7 C107 112.2(13)
N10 C71 H71 126.4
C62 C71 N10 107.2(7)
C62 C71 H71 126.4
N9 C72 H72A 109.0
N9 C72 H72B 109.0
N9 C72 C99 112.9(7)
H72A C72 H72B 107.8
C99 C72 H72A 109.0
C99 C72 H72B 109.0
N2 C73 H73 126.5
C67 C73 N2 107.0(8)
C67 C73 H73 126.5
Pt6 C74 H74 114.7
C19 C74 Pt6 108.0(5)
C19 C74 C36 130.0(8)
C19 C74 H74 114.7
C36 C74 Pt6 55.7(4)
C36 C74 H74 114.7
C70 C75 H75A 120.0
C70 C75 H75B 120.0
H75A C75 H75B 120.0
N12 C76 H76 126.3
C39 C76 N12 107.5(7)
C39 C76 H76 126.3
N7 C77 S3 127.5(5)
N8 C77 S3 126.0(6)
N8 C77 N7 106.4(6)
C31 C78 H78 119.7
C81 C78 C31 120.6(7)
C81 C78 H78 119.7
C60 C79 H79 118.5
C91 C79 C60 123.0(10)
C91 C79 H79 118.5
C88 C80 H80 116.3
C98 C80 H80 116.3
C98 C80 C88 127.4(11)
O5 C81 C85 114.7(6)
C78 C81 O5 125.9(7)
C78 C81 C85 119.5(7)
H82A C82 H82B 106.9
H82C C82 H82D 107.8
C93 C82 H82A 107.4
C93 C82 H82B 107.4
C93 C82 H82C 109.1
C93 C82 H82D 109.1
C93 C82 C108 120(4)
C108 C82 H82A 107.4
C108 C82 H82B 107.4
C138 C82 H82C 109.1
C138 C82 H82D 109.1
C138 C82 C93 112.4(9)
N6 C83 H83 126.6
C103 C83 N6 106.8(7)
C103 C83 H83 126.6
O4 C84 H84A 109.3
O4 C84 H84B 109.3
O4 C84 H84C 110.9
O4 C84 H84D 110.9
O4 C84 C101 111.8(13)
O4 C84 C132 104.2(19)
H84A C84 H84B 107.9
H84C C84 H84D 108.9
C101 C84 H84A 109.3
C101 C84 H84B 109.3
C132 C84 H84C 110.9
C132 C84 H84D 110.9
C42 C85 N6 120.3(7)
C42 C85 C81 121.8(7)
C81 C85 N6 117.8(6)
N8 C86 H86 126.2
C51 C86 N8 107.6(7)
C51 C86 H86 126.2
N4 C87 H87A 109.1
N4 C87 H87B 109.1
N4 C87 C100 112.5(9)
H87A C87 H87B 107.8
C100 C87 H87A 109.1
C100 C87 H87B 109.1
N5 C88 C80 113.4(8)
N5 C88 H88A 108.9
N5 C88 H88B 108.9
C80 C88 H88A 108.9
C80 C88 H88B 108.9
H88A C88 H88B 107.7
N3 C89 H89 126.4
C92 C89 N3 107.3(9)
C92 C89 H89 126.4
O5 C90 H90A 110.1
O5 C90 H90B 110.1
O5 C90 C94 108.2(7)
H90A C90 H90B 108.4
C94 C90 H90A 110.1
C94 C90 H90B 110.1
C79 C91 H91A 120.0
C79 C91 H91B 120.0
H91A C91 H91B 120.0
N4 C92 H92 126.3
C89 C92 N4 107.5(8)
C89 C92 H92 126.3
O6 C93 C82 106.4(7)
O6 C93 H93A 110.5
O6 C93 H93B 110.5
C82 C93 H93A 110.5
C82 C93 H93B 110.5
H93A C93 H93B 108.6
C90 C94 H94A 108.7
C90 C94 H94B 108.7
C90 C94 H94C 107.7
C90 C94 H94D 107.7
C90 C94 C137 119(2)
H94A C94 H94B 107.6
H94C C94 H94D 107.1
C117 C94 C90 114.3(10)
C117 C94 H94A 108.7
C117 C94 H94B 108.7
C137 C94 H94C 107.7
C137 C94 H94D 107.7
O7 C95 H95A 110.4
O7 C95 H95B 110.4
O7 C95 C97 106.6(15)
H95A C95 H95B 108.6
C97 C95 H95A 110.4
C97 C95 H95B 110.4
H96A C96 H96B 120.0
C99 C96 H96A 120.0
C99 C96 H96B 120.0
C95 C97 H97A 109.5
C95 C97 H97B 109.5
C95 C97 H97C 109.5
H97A C97 H97B 109.5
H97A C97 H97C 109.5
H97B C97 H97C 109.5
C80 C98 H98A 120.0
C80 C98 H98B 120.0
H98A C98 H98B 120.0
C72 C99 H99 118.2
C96 C99 C72 123.7(9)
C96 C99 H99 118.2
C87 C100 H100 116.2
C106 C100 C87 127.5(12)
C106 C100 H100 116.2
C84 C101 H10A 109.2
C84 C101 H10B 109.2
C84 C101 C109 112.2(16)
H10A C101 H10B 107.9
C109 C101 H10A 109.2
C109 C101 H10B 109.2
N12 C102 H10C 108.8
N12 C102 H10D 108.8
N12 C102 H10E 109.5
N12 C102 H10F 109.5
N12 C102 C110 113.9(15)
N12 C102 C129 111(2)
H10C C102 H10D 107.7
H10E C102 H10F 108.1
C110 C102 H10C 108.8
C110 C102 H10D 108.8
C129 C102 H10E 109.5
C129 C102 H10F 109.5
F11 B3 F12 106.8(8)
F11 B3 F9 108.7(8)
F9 B3 F12 111.8(8)
F10 B3 F12 108.7(8)
F10 B3 F11 110.1(9)
F10 B3 F9 110.7(8)
N5 C103 H103 126.2
C83 C103 N5 107.6(7)
C83 C103 H103 126.2
F6 B2 F5 111.1(9)
F7 B2 F5 109.1(11)
F7 B2 F6 104.9(11)
F7 B2 F8 108.5(11)
F8 B2 F5 109.0(11)
F8 B2 F6 114.1(10)
C54 C104 H10G 109.0
C54 C104 H10H 109.0
H10G C104 H10H 107.8
C111 C104 C54 113.1(9)
C111 C104 H10G 109.0
C111 C104 H10H 109.0
C50 C105 H10I 108.8
C50 C105 H10J 108.8
C50 C105 C112 113.8(8)
H10I C105 H10J 107.7
C112 C105 H10I 108.8
C112 C105 H10J 108.8
C100 C106 H10K 120.0
C100 C106 H10L 120.0
H10K C106 H10L 120.0
O7 C107 H10Q 109.8
O7 C107 H10R 109.8
O7 C107 C119 109.5(14)
H10Q C107 H10R 108.2
C119 C107 H10Q 109.8
C119 C107 H10R 109.8
C82 C108 H10M 109.9
C82 C108 H10N 109.9
C82 C108 C114 109(3)
H10M C108 H10N 108.3
C114 C108 H10M 109.9
C114 C108 H10N 109.9
C101 C109 H10O 110.4
C101 C109 H10P 110.4
C101 C109 C126 106.7(15)
H10O C109 H10P 108.6
C126 C109 H10O 110.4
C126 C109 H10P 110.4
C102 C110 H11A 107.4
C102 C110 H11B 107.4
H11A C110 H11B 106.9
C116 C110 C102 120(2)
C116 C110 H11A 107.4
C116 C110 H11B 107.4
F3 B1 F1 116.3(11)
F3 B1 F4 104.6(14)
F1 B1 F4 102.6(14)
F2 B1 F3 114.5(14)
F2 B1 F1 114.8(13)
F2 B1 F4 101.3(14)
C104 C111 H11C 109.5
C104 C111 H11D 109.5
C104 C111 H11E 109.5
H11C C111 H11D 109.5
H11C C111 H11E 109.5
H11D C111 H11E 109.5
C105 C112 H11F 109.5
C105 C112 H11G 109.5
C105 C112 H11H 109.5
H11F C112 H11G 109.5
H11F C112 H11H 109.5
H11G C112 H11H 109.5
O3 C113 H11I 110.9
O3 C113 H11J 110.9
O3 C113 H11K 111.1
O3 C113 H11L 111.1
H11I C113 H11J 108.9
H11K C113 H11L 109.0
C115 C113 O3 104.4(11)
C115 C113 H11I 110.9
C115 C113 H11J 110.9
C127 C113 O3 103.4(15)
C127 C113 H11K 111.1
C127 C113 H11L 111.1
C108 C114 H11M 109.5
C108 C114 H11N 109.5
C108 C114 H11O 109.5
H11M C114 H11N 109.5
H11M C114 H11O 109.5
H11N C114 H11O 109.5
C113 C115 H11P 111.0
C113 C115 H11Q 111.0
C113 C115 C120 103.8(15)
H11P C115 H11Q 109.0
C120 C115 H11P 111.0
C120 C115 H11Q 111.0
C110 C116 H11R 109.5
C110 C116 H11S 109.5
C110 C116 H11T 109.5
H11R C116 H11S 109.5
H11R C116 H11T 109.5
H11S C116 H11T 109.5
C94 C117 H11U 109.2
C94 C117 H11V 109.2
C94 C117 C118 112.2(12)
H11U C117 H11V 107.9
C118 C117 H11U 109.2
C118 C117 H11V 109.2
C117 C118 H11W 109.5
C117 C118 H11X 109.5
C117 C118 H11Y 109.5
H11W C118 H11X 109.5
H11W C118 H11Y 109.5
H11X C118 H11Y 109.5
C107 C119 H11Z 109.5
C107 C119 H 109.5
C107 C119 HA 109.5
H11Z C119 H 109.5
H11Z C119 HA 109.5
H C119 HA 109.5
C115 C120 H12A 108.0
C115 C120 H12B 108.0
H12A C120 H12B 107.2
C121 C120 C115 117.3(19)
C121 C120 H12A 108.0
C121 C120 H12B 108.0
C120 C121 H12C 109.5
C120 C121 H12D 109.5
C120 C121 H12E 109.5
H12C C121 H12D 109.5
H12C C121 H12E 109.5
H12D C121 H12E 109.5
N13 C122 C123 178.1(18)
C122 C123 H12P 109.5
C122 C123 H12Q 109.5
C122 C123 H12R 109.5
H12P C123 H12Q 109.5
H12P C123 H12R 109.5
H12Q C123 H12R 109.5
N14 C124 C125 178(2)
C124 C125 H12S 109.5
C124 C125 H12T 109.5
C124 C125 H12U 109.5
H12S C125 H12T 109.5
H12S C125 H12U 109.5
H12T C125 H12U 109.5
C109 C126 H12F 109.5
C109 C126 H12G 109.5
C109 C126 H12H 109.5
H12F C126 H12G 109.5
H12F C126 H12H 109.5
H12G C126 H12H 109.5
C113 C127 H12I 110.0
C113 C127 H12J 110.0
C113 C127 C131 108.6(19)
H12I C127 H12J 108.3
C131 C127 H12I 110.0
C131 C127 H12J 110.0
H12K C128 H12L 109.5
H12K C128 H12M 109.5
H12L C128 H12M 109.5
C129 C128 H12K 109.5
C129 C128 H12L 109.5
C129 C128 H12M 109.5
C102 C129 H12N 108.8
C102 C129 H12O 108.8
C128 C129 C102 114(3)
C128 C129 H12N 108.8
C128 C129 H12O 108.8
H12N C129 H12O 107.7
H13A C130 H13B 109.5
H13A C130 H13C 109.5
H13B C130 H13C 109.5
C131 C130 H13A 109.5
C131 C130 H13B 109.5
C131 C130 H13C 109.5
C127 C131 C130 108(2)
C127 C131 H13D 110.2
C127 C131 H13E 110.2
C130 C131 H13D 110.2
C130 C131 H13E 110.2
H13D C131 H13E 108.5
C84 C132 H13F 107.3
C84 C132 H13G 107.3
H13F C132 H13G 106.9
C133 C132 C84 120(3)
C133 C132 H13F 107.3
C133 C132 H13G 107.3
C132 C133 H13H 106.6
C132 C133 H13I 106.6
C132 C133 C134 123(3)
H13H C133 H13I 106.6
C134 C133 H13H 106.6
C134 C133 H13I 106.6
C133 C134 H13J 109.5
C133 C134 H13K 109.5
C133 C134 H13L 109.5
H13J C134 H13K 109.5
H13J C134 H13L 109.5
H13K C134 H13L 109.5
H13M C135 H13N 109.5
H13M C135 H13O 109.5
H13N C135 H13O 109.5
C137 C135 H13M 109.5
C137 C135 H13N 109.5
C137 C135 H13O 109.5
H13P C136 H13Q 109.5
H13P C136 H13R 109.5
H13Q C136 H13R 109.5
C138 C136 H13P 109.5
C138 C136 H13Q 109.5
C138 C136 H13R 109.5
C94 C137 C135 110(3)
C94 C137 H13S 109.7
C94 C137 H13T 109.7
C135 C137 H13S 109.7
C135 C137 H13T 109.7
H13S C137 H13T 108.2
C82 C138 C136 110.8(12)
C82 C138 H13U 109.5
C82 C138 H13V 109.5
C136 C138 H13U 109.5
C136 C138 H13V 109.5
H13U C138 H13V 108.1

loop_
_geom_bond_atom_site_label_1
_geom_bond_atom_site_label_2
_geom_bond_distance
Pt1 Pt2 2.7765(4)
Pt1 Pt3 2.7632(5)
Pt1 S3 2.3876(18)
Pt1 C7 2.157(7)
Pt1 C9 2.236(7)
Pt1 C10 2.233(7)
Pt1 C32 2.167(7)
Pt2 Pt3 2.7600(4)
Pt2 S2 2.3971(18)
Pt2 C4 2.173(7)
Pt2 C14 2.156(7)
Pt2 C17 2.358(7)
Pt2 C41 2.164(7)
Pt2 C65 2.563(8)
Pt6 Pt4 2.7793(4)
Pt6 Pt5 2.7638(4)
Pt6 S5 2.392(2)
Pt6 C2 2.137(6)
Pt6 C6 2.181(6)
Pt6 C20 2.293(7)
Pt6 C36 2.162(7)
Pt6 C74 2.617(8)
Pt3 S1 2.3936(19)
Pt3 C1 2.163(7)
Pt3 C13 2.162(7)
Pt3 C15 2.142(7)
Pt3 C28 2.544(8)
Pt3 C34 2.358(8)
Pt4 Pt5 2.7665(5)
Pt4 S6 2.3996(18)
Pt4 C3 2.214(7)
Pt4 C12 2.248(7)
Pt4 C19 2.164(7)
Pt4 C33 2.167(7)
Pt5 S4 2.4077(19)
Pt5 C5 2.153(7)
Pt5 C18 2.157(7)
Pt5 C22 2.145(7)
S3 C77 1.727(7)
S6 C53 1.714(8)
S5 C27 1.724(8)
S2 C57 1.712(8)
S1 C44 1.708(8)
S4 C52 1.693(8)
F13 B4 1.388(10)
N11 C11 1.434(8)
N11 C27 1.351(9)
N11 C39 1.378(9)
O1 C46 1.361(8)
O1 C68 1.433(8)
O2 C26 1.354(8)
O2 C40 1.439(9)
F15 B4 1.374(10)
O6 C25 1.359(8)
O6 C93 1.429(9)
F14 B4 1.376(10)
F16 B4 1.385(10)
C1 H1 1.0000
C1 C10 1.430(10)
C1 C15 1.429(11)
C2 H2 1.0000
C2 C6 1.431(10)
C2 C8 1.433(11)
N1 C44 1.347(9)
N1 C60 1.470(10)
N1 C67 1.388(11)
O4 C63 1.360(9)
O4 C84 1.439(11)
O5 C81 1.370(9)
O5 C90 1.444(9)
C3 H3 1.0000
C3 C6 1.439(10)
C3 C33 1.408(11)
C4 H4 1.0000
C4 C9 1.436(10)
C4 C14 1.440(10)
N9 C57 1.356(9)
N9 C62 1.367(10)
N9 C72 1.451(10)
C5 H5 1.0000
C5 C8 1.401(11)
C5 C23 1.393(11)
C6 H6 1.0000
N7 C38 1.440(9)
N7 C51 1.390(9)
N7 C77 1.344(9)
C7 H7 1.0000
C7 C9 1.439(10)
C7 C28 1.394(11)
C8 H8 0.9500
C9 H9 1.0000
O3 C48 1.354(9)
O3 C113 1.524(13)
N10 C45 1.436(9)
N10 C57 1.366(9)
N10 C71 1.379(9)
C10 H10 1.0000
C10 C32 1.420(11)
C11 C16 1.366(10)
C11 C26 1.419(10)
C12 H12 1.0000
C12 C18 1.438(11)
C12 C19 1.430(12)
C13 H13 1.0000
C13 C28 1.414(11)
C13 C34 1.399(11)
C14 H14 1.0000
C14 C34 1.417(11)
C15 H15 1.0000
C15 C17 1.440(11)
C16 H16 0.9500
C16 C37 1.410(9)
C17 H17 1.0000
C17 C41 1.416(11)
C18 H18 1.0000
C18 C22 1.453(12)
C19 H19 1.0000
C19 C74 1.398(12)
N4 C52 1.352(10)
N4 C87 1.468(11)
N4 C92 1.370(11)
N5 C53 1.350(9)
N5 C88 1.475(10)
N5 C103 1.370(10)
N2 C44 1.359(10)
N2 C64 1.433(9)
N2 C73 1.387(10)
F12 B3 1.377(11)
C20 H20 1.0000
C20 C22 1.425(12)
C20 C36 1.411(11)
C21 C29 1.421(10)
C21 C30 1.404(10)
C21 C66 1.423(11)
C22 H22 1.0000
C23 H23 0.9500
C23 C33 1.434(11)
N3 C47 1.437(10)
N3 C52 1.376(10)
N3 C89 1.387(10)
F11 B3 1.351(11)
C24 C31 1.411(10)
C24 C35 1.425(10)
C24 C42 1.428(9)
C25 C38 1.429(10)
C25 C56 1.362(10)
N8 C69 1.472(10)
N8 C77 1.344(9)
N8 C86 1.386(10)
C26 C59 1.364(9)
C27 N12 1.348(9)
C28 H28 1.0000
N6 C53 1.353(9)
N6 C83 1.388(10)
N6 C85 1.439(9)
C29 H29 0.9500
C29 C48 1.371(12)
C30 C49 1.413(11)
C30 C58 1.412(10)
C31 C56 1.404(9)
C31 C78 1.427(10)
C32 H32 1.0000
C32 C65 1.412(11)
F9 B3 1.367(11)
C33 H33 1.0000
C34 H34 1.0000
C35 H35 0.9500
C35 C38 1.351(10)
C36 H36 1.0000
C36 C74 1.410(12)
C37 C43 1.426(10)
C37 C61 1.412(10)
N12 C76 1.370(10)
N12 C102 1.467(11)
C39 H39 0.9500
C39 C76 1.330(11)
C40 H40A 0.9900
C40 H40B 0.9900
C40 C50 1.514(10)
C41 H41 1.0000
C41 C65 1.400(12)
C42 H42 0.9500
C42 C85 1.344(10)
C43 C55 1.423(9)
C43 C59 1.419(9)
C45 C46 1.411(10)
C45 C61 1.358(9)
C46 C55 1.361(9)
C47 C48 1.425(12)
C47 C49 1.363(10)
C49 H49 0.9500
C50 H50A 0.9900
C50 H50B 0.9900
C50 C105 1.496(11)
C51 H51 0.9500
C51 C86 1.323(11)
F5 B2 1.370(13)
C54 H54A 0.9900
C54 H54B 0.9900
C54 C68 1.510(10)
C54 C104 1.510(12)
C55 H55 0.9500
C56 H56 0.9500
C58 H58 0.9500
C58 C64 1.360(11)
C59 H59 0.9500
F6 B2 1.354(13)
C60 H60A 0.9900
C60 H60B 0.9900
C60 C79 1.477(11)
F10 B3 1.349(11)
C61 H61 0.9500
C62 H62 0.9500
C62 C71 1.343(11)
C63 C64 1.428(11)
C63 C66 1.360(11)
C65 H65 1.0000
C66 H66 0.9500
C67 H67 0.9500
C67 C73 1.336(12)
C68 H68A 0.9900
C68 H68B 0.9900
C69 H69A 0.9900
C69 H69B 0.9900
C69 C70 1.481(12)
C70 H70 0.9500
C70 C75 1.299(13)
O7 C95 1.379(15)
O7 C107 1.427(17)
C71 H71 0.9500
C72 H72A 0.9900
C72 H72B 0.9900
C72 C99 1.502(13)
C73 H73 0.9500
C74 H74 1.0000
C75 H75A 0.9500
C75 H75B 0.9500
C76 H76 0.9500
F3 B1 1.319(15)
C78 H78 0.9500
C78 C81 1.366(10)
C79 H79 0.9500
C79 C91 1.309(13)
C80 H80 0.9500
C80 C88 1.477(13)
C80 C98 1.268(16)
C81 C85 1.413(10)
C82 H82A 0.9900
C82 H82B 0.9900
C82 H82C 0.9900
C82 H82D 0.9900
C82 C93 1.520(11)
C82 C108 1.53(2)
C82 C138 1.497(13)
C83 H83 0.9500
C83 C103 1.337(11)
C84 H84A 0.9900
C84 H84B 0.9900
C84 H84C 0.9900
C84 H84D 0.9900
C84 C101 1.489(15)
C84 C132 1.520(19)
F1 B1 1.348(14)
C86 H86 0.9500
C87 H87A 0.9900
C87 H87B 0.9900
C87 C100 1.476(14)
C88 H88A 0.9900
C88 H88B 0.9900
C89 H89 0.9500
C89 C92 1.330(13)
C90 H90A 0.9900
C90 H90B 0.9900
C90 C94 1.488(12)
C91 H91A 0.9500
C91 H91B 0.9500
C92 H92 0.9500
C93 H93A 0.9900
C93 H93B 0.9900
C94 H94A 0.9900
C94 H94B 0.9900
C94 H94C 0.9900
C94 H94D 0.9900
C94 C117 1.477(14)
C94 C137 1.52(2)
C95 H95A 0.9900
C95 H95B 0.9900
C95 C97 1.47(2)
F7 B2 1.334(15)
C96 H96A 0.9500
C96 H96B 0.9500
C96 C99 1.329(14)
C97 H97A 0.9800
C97 H97B 0.9800
C97 H97C 0.9800
C98 H98A 0.9500
C98 H98B 0.9500
C99 H99 0.9500
F8 B2 1.340(14)
F2 B1 1.249(16)
C100 H100 0.9500
C100 C106 1.309(18)
C101 H10A 0.9900
C101 H10B 0.9900
C101 C109 1.492(17)
C102 H10C 0.9900
C102 H10D 0.9900
C102 H10E 0.9900
C102 H10F 0.9900
C102 C110 1.502(19)
C102 C129 1.51(2)
C103 H103 0.9500
C104 H10G 0.9900
C104 H10H 0.9900
C104 C111 1.506(12)
C105 H10I 0.9900
C105 H10J 0.9900
C105 C112 1.514(12)
C106 H10K 0.9500
C106 H10L 0.9500
C107 H10Q 0.9900
C107 H10R 0.9900
C107 C119 1.49(2)
C108 H10M 0.9900
C108 H10N 0.9900
C108 C114 1.54(2)
C109 H10O 0.9900
C109 H10P 0.9900
C109 C126 1.601(17)
C110 H11A 0.9900
C110 H11B 0.9900
C110 C116 1.46(3)
B1 F4 1.372(19)
C111 H11C 0.9800
C111 H11D 0.9800
C111 H11E 0.9800
C112 H11F 0.9800
C112 H11G 0.9800
C112 H11H 0.9800
C113 H11I 0.9900
C113 H11J 0.9900
C113 H11K 0.9900
C113 H11L 0.9900
C113 C115 1.516(16)
C113 C127 1.515(19)
C114 H11M 0.9800
C114 H11N 0.9800
C114 H11O 0.9800
C115 H11P 0.9900
C115 H11Q 0.9900
C115 C120 1.573(17)
C116 H11R 0.9800
C116 H11S 0.9800
C116 H11T 0.9800
C117 H11U 0.9900
C117 H11V 0.9900
C117 C118 1.562(14)
C118 H11W 0.9800
C118 H11X 0.9800
C118 H11Y 0.9800
C119 H11Z 0.9800
C119 H 0.9800
C119 HA 0.9800
C120 H12A 0.9900
C120 H12B 0.9900
C120 C121 1.555(18)
C121 H12C 0.9800
C121 H12D 0.9800
C121 H12E 0.9800
C122 N13 1.176(19)
C122 C123 1.44(2)
C123 H12P 0.9800
C123 H12Q 0.9800
C123 H12R 0.9800
C124 N14 1.127(19)
C124 C125 1.47(2)
C125 H12S 0.9800
C125 H12T 0.9800
C125 H12U 0.9800
C126 H12F 0.9800
C126 H12G 0.9800
C126 H12H 0.9800
C127 H12I 0.9900
C127 H12J 0.9900
C127 C131 1.547(19)
C128 H12K 0.9800
C128 H12L 0.9800
C128 H12M 0.9800
C128 C129 1.47(4)
C129 H12N 0.9900
C129 H12O 0.9900
C130 H13A 0.9800
C130 H13B 0.9800
C130 H13C 0.9800
C130 C131 1.556(19)
C131 H13D 0.9900
C131 H13E 0.9900
C132 H13F 0.9900
C132 H13G 0.9900
C132 C133 1.491(19)
C133 H13H 0.9900
C133 H13I 0.9900
C133 C134 1.540(19)
C134 H13J 0.9800
C134 H13K 0.9800
C134 H13L 0.9800
C135 H13M 0.9800
C135 H13N 0.9800
C135 H13O 0.9800
C135 C137 1.55(2)
C136 H13P 0.9800
C136 H13Q 0.9800
C136 H13R 0.9800
C136 C138 1.531(15)
C137 H13S 0.9900
C137 H13T 0.9900
C138 H13U 0.9900
C138 H13V 0.9900

loop_
_platon_squeeze_void_nr
_platon_squeeze_void_average_x
_platon_squeeze_void_average_y
_platon_squeeze_void_average_z
_platon_squeeze_void_volume
_platon_squeeze_void_count_electrons
_platon_squeeze_void_content
1 0.000 0.000 0.500 486 102 ' '
2 0.015 0.676 0.229 11 1 ' '
3 0.985 0.324 0.771 11 1 ' '
